data_7213908
loop_
_publ_author_name
'Han, Song-De'
'Chen, Yong-Qiang'
'Zhao, Jiong-Peng'
'Liu, Sui-Jun'
'Miao, Xiao-Hong'
'Hu, Tong-Liang'
'Bu, Xian-He'

_publ_section_title
;
 Solvent-induced structural diversities from discrete cup-shaped Co8
 clusters to Co8 cluster-based chains accompanied by in situ ligand
 conversion
;
_journal_issue 5
_journal_name_full CrystEngComm
_journal_page_first 753
_journal_paper_doi 10.1039/c3ce42007h
_journal_volume 16
_journal_year 2014
_chemical_formula_moiety 'C136 H134 Cl8 Co16 N48 O27'
_chemical_formula_sum 'C136 H134 Cl8 Co16 N48 O27'
_chemical_formula_weight 4099.38
_chemical_name_systematic
; 
 ? 
;
_space_group_IT_number 14
_symmetry_cell_setting monoclinic
_symmetry_space_group_name_Hall '-P 2ybc'
_symmetry_space_group_name_H-M 'P 1 21/c 1'
_atom_sites_solution_hydrogens geom
_atom_sites_solution_primary direct
_atom_sites_solution_secondary difmap
_audit_creation_method SHELXL-97
_cell_angle_alpha 90.00
_cell_angle_beta 123.240(10)
_cell_angle_gamma 90.00
_cell_formula_units_Z 4
_cell_length_a 30.195(5)
_cell_length_b 20.367(4)
_cell_length_c 33.896(4)
_cell_measurement_temperature 113
_cell_volume 17435(5)
_computing_structure_refinement 'SHELXL-97 (Sheldrick, 1997)'
_computing_structure_solution 'SHELXS-97 (Sheldrick, 1990)'
_diffrn_ambient_temperature 113
_diffrn_detector CCD
_diffrn_measured_fraction_theta_full 0.995
_diffrn_measured_fraction_theta_max 0.995
_diffrn_measurement_device
;
AFC10: Fixed Chi 2 circle
;
_diffrn_measurement_device_type
;
Rigaku Saturn724+ (2x2 bin mode)
;
_diffrn_measurement_specimen_support Fiber
_diffrn_radiation_monochromator Multilayer
_diffrn_radiation_type 'Mo K\a'
_diffrn_radiation_wavelength 0.71075
_diffrn_reflns_av_R_equivalents 0.0653
_diffrn_reflns_av_sigmaI/netI 0.0696
_diffrn_reflns_limit_h_max 39
_diffrn_reflns_limit_h_min -39
_diffrn_reflns_limit_k_max 25
_diffrn_reflns_limit_k_min -26
_diffrn_reflns_limit_l_max 44
_diffrn_reflns_limit_l_min -43
_diffrn_reflns_number 174599
_diffrn_reflns_theta_full 27.82
_diffrn_reflns_theta_max 27.82
_diffrn_reflns_theta_min 1.56
_diffrn_source 'Rotating Anode'
_diffrn_source_current 24.0
_diffrn_source_power 1.2
_diffrn_source_voltage 50.0
_exptl_absorpt_coefficient_mu 1.665
_exptl_absorpt_correction_T_max 0.819
_exptl_absorpt_correction_T_min 0.741
_exptl_absorpt_correction_type multi-scan
_exptl_crystal_colour brown
_exptl_crystal_density_diffrn 1.562
_exptl_crystal_density_method 'not measured'
_exptl_crystal_description block
_exptl_crystal_F_000 7560
_exptl_crystal_size_max 0.20
_exptl_crystal_size_mid 0.15
_exptl_crystal_size_min 0.12
_platon_squeeze_details
; 

The PLATON SQUEEZE procedure was used to treat regions of 
diffuse solvent which could not be modeled properly 
in terms of atomic sites. Their contribution to the 
diffraction pattern was removed and modified F^2^ was written
to a new HKL file. The number of located electrons, 724 
in four voids per unit cell, is included in the formula, 
formula weight, calculated density, and F(000). There are 
four formula units in one unit cell. On base of charge 
balance considerations, volume/count_electrons analysis, 
TG analyses and elemental analyses, this residual electron density 
was assigned to five molecules of ethanol, and five molecules of water. 
So SQUEEZE removed these disordered units per unit cell. 
The tentative formula for compound 2 is presented as in the text. 
See refs. (a) O. V. Dolomanov, D. B. Cordes, N. R. Champness, A. J. Blake,
L. R. Hanton, G. B. Jameson, M. Schroder and C. Wilson. Chem. Commun.
2004, 642; (b) Y. Du, A. L. Thompson and D. O. Hare. Chem. Commun. 2008, 5987;
(c) Y. F. Bi, X. T. Wang, W. P. Liao, X. F. Wang, X. W. Wang, H. J. Zhang,
and S. Gao, J. Am. Chem. Soc. 2009, 131, 11650.
;
_refine_diff_density_max 1.659
_refine_diff_density_min -1.260
_refine_diff_density_rms 0.121
_refine_ls_extinction_method none
_refine_ls_goodness_of_fit_ref 1.017
_refine_ls_hydrogen_treatment constr
_refine_ls_matrix_type full
_refine_ls_number_parameters 1939
_refine_ls_number_reflns 41136
_refine_ls_number_restraints 0
_refine_ls_restrained_S_all 1.017
_refine_ls_R_factor_all 0.0854
_refine_ls_R_factor_gt 0.0689
_refine_ls_shift/su_max 0.002
_refine_ls_shift/su_mean 0.000
_refine_ls_structure_factor_coef Fsqd
_refine_ls_weighting_details 'calc w=1/[\s^2^(Fo^2^)+(0.1152P)^2^+0.0000P] where P=(Fo^2^+2Fc^2^)/3'
_refine_ls_weighting_scheme calc
_refine_ls_wR_factor_gt 0.1890
_refine_ls_wR_factor_ref 0.2038
_reflns_number_gt 30097
_reflns_number_total 41136
_reflns_threshold_expression >2sigma(I)
_cod_data_source_file c3ce42007h.txt
_cod_data_source_block added_by_encifer
_cod_depositor_comments
;
The following automatic conversions were performed:

'_symmetry_cell_setting' value 'Monoclinic' changed to 'monoclinic'
according to
/usr/data/users/saulius/automatic-downloads/current/RSC/lib/dictionaries/cif_core.dic
dictionary named 'cif_core.dic' version 2.4.2 from 2011-04-26.

Automatic conversion script
Id: cif_fix_values 2281 2013-09-26 08:29:07Z andrius 
;
_cod_original_sg_symbol_H-M 'P 21/c'
_cod_database_code 7213908

loop_
_symmetry_equiv_pos_as_xyz
'x, y, z'
'-x, y+1/2, -z+1/2'
'-x, -y, -z'
'x, -y-1/2, z-1/2'

loop_
_atom_site_label
_atom_site_type_symbol
_atom_site_fract_x
_atom_site_fract_y
_atom_site_fract_z
_atom_site_U_iso_or_equiv
_atom_site_adp_type
_atom_site_occupancy
_atom_site_symmetry_multiplicity
_atom_site_calc_flag
_atom_site_refinement_flags
Co10 Co 0.85594(2) 0.38846(3) 0.194537(19) 0.03461(12) Uani 1 1 d .
Co9 Co 0.94127(2) 0.37908(3) 0.154135(18) 0.03369(12) Uani 1 1 d .
Co12 Co 1.06819(2) 0.42890(3) 0.23459(2) 0.03678(13) Uani 1 1 d .
Co14 Co 0.95968(2) 0.17642(3) 0.146307(19) 0.03589(13) Uani 1 1 d .
Co13 Co 0.90098(2) 0.11552(3) 0.20181(2) 0.04084(14) Uani 1 1 d .
Co11 Co 0.88542(2) 0.43078(3) 0.037902(19) 0.03969(14) Uani 1 1 d .
Co16 Co 1.09648(2) 0.16287(3) 0.20618(2) 0.04750(16) Uani 1 1 d .
Co15 Co 0.88932(2) 0.14774(3) 0.02468(2) 0.04292(14) Uani 1 1 d .
C42 C 0.90015(14) 0.2586(2) 0.18299(13) 0.0340(8) Uani 1 1 d .
Cl4 Cl 0.85806(6) 0.07355(7) -0.03485(4) 0.0610(3) Uani 1 1 d .
Cl1 Cl 0.85504(6) 0.51690(8) -0.01404(5) 0.0654(4) Uani 1 1 d .
C30 C 1.2577(2) 0.3419(3) 0.3667(2) 0.0731(17) Uani 1 1 d .
H30 H 1.2854 0.3664 0.3907 0.088 Uiso 1 1 calc R
O11 O 0.90215(11) 0.31752(14) 0.17269(10) 0.0367(6) Uani 1 1 d .
C29 C 1.2642(2) 0.2732(3) 0.3645(2) 0.081(2) Uani 1 1 d .
H29 H 1.2956 0.2533 0.3878 0.098 Uiso 1 1 calc R
O9 O 0.91892(11) 0.34027(15) 0.09003(10) 0.0398(6) Uani 1 1 d .
O12 O 0.92403(11) 0.21015(14) 0.18083(10) 0.0382(6) Uani 1 1 d .
O7 O 1.01574(11) 0.33865(14) 0.19371(10) 0.0379(6) Uani 1 1 d .
N11 N 0.86725(13) 0.34938(19) -0.00486(12) 0.0389(8) Uani 1 1 d .
N14 N 0.85661(13) 0.18520(17) 0.20861(12) 0.0355(7) Uani 1 1 d .
O10 O 0.91746(11) 0.22912(14) 0.08564(10) 0.0396(6) Uani 1 1 d .
N3 N 1.03058(13) 0.46258(18) 0.16528(12) 0.0378(7) Uani 1 1 d .
O8 O 1.02891(11) 0.23463(15) 0.17890(11) 0.0433(7) Uani 1 1 d .
N7 N 0.83256(13) 0.42328(17) 0.12859(12) 0.0350(7) Uani 1 1 d .
N4 N 1.01423(13) 0.43640(17) 0.25266(12) 0.0364(7) Uani 1 1 d .
N23 N 0.89053(13) 0.11932(18) 0.11078(12) 0.0389(8) Uani 1 1 d .
N8 N 0.86631(13) 0.42225(18) 0.11472(12) 0.0376(7) Uani 1 1 d .
N20 N 0.99481(14) 0.1356(2) 0.11410(14) 0.0456(9) Uani 1 1 d .
N18 N 1.05530(14) 0.11702(18) 0.23355(13) 0.0440(8) Uani 1 1 d .
N22 N 0.86308(13) 0.10827(18) 0.06430(12) 0.0397(8) Uani 1 1 d .
N5 N 0.96412(13) 0.42116(18) 0.21972(11) 0.0365(7) Uani 1 1 d .
N2 N 0.98118(14) 0.44144(18) 0.13478(12) 0.0383(8) Uani 1 1 d .
N17 N 1.00186(13) 0.12033(18) 0.20774(13) 0.0405(8) Uani 1 1 d .
N6 N 0.93232(13) 0.42395(17) 0.23598(12) 0.0366(7) Uani 1 1 d .
C26 C 0.90838(15) 0.2868(2) 0.06851(14) 0.0359(8) Uani 1 1 d .
C24 C 0.83940(16) 0.3320(3) -0.05225(15) 0.0442(10) Uani 1 1 d .
N10 N 0.86556(14) 0.2368(2) -0.00974(12) 0.0432(8) Uani 1 1 d .
N13 N 1.11922(14) 0.35148(18) 0.26156(13) 0.0428(8) Uani 1 1 d .
C38 C 0.74549(17) 0.2409(2) 0.23788(15) 0.0434(10) Uani 1 1 d .
H38 H 0.7207 0.2554 0.2441 0.052 Uiso 1 1 calc R
N24 N 0.86761(13) 0.09404(18) 0.13184(12) 0.0393(8) Uani 1 1 d .
C7 C 1.01577(17) 0.4491(2) 0.29287(14) 0.0388(9) Uani 1 1 d .
C35 C 0.81941(16) 0.1930(2) 0.22014(15) 0.0389(9) Uani 1 1 d .
N16 N 0.98228(14) 0.10600(18) 0.23464(12) 0.0419(8) Uani 1 1 d .
O13 O 1.13259(14) 0.21284(19) 0.17324(14) 0.0632(9) Uani 1 1 d .
N21 N 0.96932(14) 0.12572(19) 0.06737(13) 0.0430(8) Uani 1 1 d .
C41 C 0.86513(15) 0.2460(2) 0.19951(14) 0.0349(8) Uani 1 1 d .
N15 N 0.83879(13) 0.29434(17) 0.20473(12) 0.0361(7) Uani 1 1 d .
O30 O 1.15918(13) 0.09681(18) 0.23619(15) 0.0648(10) Uani 1 1 d .
C40 C 0.80871(15) 0.2618(2) 0.21767(14) 0.0388(9) Uani 1 1 d .
C37 C 0.75620(17) 0.1722(2) 0.23977(15) 0.0411(9) Uani 1 1 d .
H37 H 0.7378 0.1429 0.2468 0.049 Uiso 1 1 calc R
C12 C 0.96368(16) 0.4423(2) 0.28217(14) 0.0380(9) Uani 1 1 d .
N1 N 0.96131(14) 0.46185(19) 0.09142(12) 0.0420(8) Uani 1 1 d .
N9 N 0.84393(14) 0.44109(18) 0.07031(12) 0.0389(8) Uani 1 1 d .
N19 N 1.04649(14) 0.1237(2) 0.13672(14) 0.0481(9) Uani 1 1 d .
C59 C 0.82251(15) 0.0624(2) 0.09675(15) 0.0382(9) Uani 1 1 d .
C18 C 0.79252(15) 0.4563(2) 0.05449(14) 0.0377(9) Uani 1 1 d .
C6 C 1.04409(17) 0.4995(2) 0.14005(16) 0.0448(10) Uani 1 1 d .
C39 C 0.77136(16) 0.2858(2) 0.22699(15) 0.0423(9) Uani 1 1 d .
H39 H 0.7645 0.3305 0.2258 0.051 Uiso 1 1 calc R
C58 C 0.78296(17) 0.0280(2) 0.09834(19) 0.0494(11) Uani 1 1 d .
H58 H 0.7846 0.0222 0.1263 0.059 Uiso 1 1 calc R
C13 C 0.78522(16) 0.4449(2) 0.09124(14) 0.0380(9) Uani 1 1 d .
C17 C 0.75064(19) 0.4798(2) 0.01039(16) 0.0473(10) Uani 1 1 d .
H17 H 0.7554 0.4896 -0.0138 0.057 Uiso 1 1 calc R
C11 C 0.9519(2) 0.4520(2) 0.31670(15) 0.0474(10) Uani 1 1 d .
H11 H 0.9176 0.4482 0.3096 0.057 Uiso 1 1 calc R
C14 C 0.73607(18) 0.4533(2) 0.08592(16) 0.0465(10) Uani 1 1 d .
H14 H 0.7315 0.4449 0.1105 0.056 Uiso 1 1 calc R
C33 C 1.09927(16) 0.2937(2) 0.23994(16) 0.0429(10) Uani 1 1 d .
C36 C 0.79322(17) 0.1483(2) 0.23145(16) 0.0442(10) Uani 1 1 d .
H36 H 0.8004 0.1036 0.2334 0.053 Uiso 1 1 calc R
C54 C 0.81992(15) 0.0709(2) 0.05493(15) 0.0396(9) Uani 1 1 d .
C22 C 0.78536(19) 0.3393(3) -0.13540(16) 0.0532(12) Uani 1 1 d .
H22 H 0.7677 0.3639 -0.1631 0.064 Uiso 1 1 calc R
C25 C 0.88103(16) 0.2900(2) 0.01756(14) 0.0384(9) Uani 1 1 d .
C32 C 1.17021(17) 0.3347(2) 0.29845(16) 0.0448(10) Uani 1 1 d .
C34 C 1.04311(15) 0.2881(2) 0.20101(15) 0.0402(9) Uani 1 1 d .
N12 N 1.13074(15) 0.2413(2) 0.25693(15) 0.0558(10) Uani 1 1 d .
C55 C 0.77795(18) 0.0452(3) 0.01154(17) 0.0508(11) Uani 1 1 d .
H55 H 0.7765 0.0506 -0.0164 0.061 Uiso 1 1 calc R
C23 C 0.81312(18) 0.3709(3) -0.09251(15) 0.0470(10) Uani 1 1 d .
H23 H 0.8143 0.4165 -0.0905 0.056 Uiso 1 1 calc R
C31 C 1.21141(18) 0.3727(3) 0.33419(18) 0.0560(13) Uani 1 1 d .
H31 H 1.2074 0.4177 0.3358 0.067 Uiso 1 1 calc R
C10 C 0.9940(2) 0.4674(2) 0.36151(16) 0.0526(12) Uani 1 1 d .
H10 H 0.9878 0.4738 0.3853 0.063 Uiso 1 1 calc R
C5 C 1.0904(2) 0.5361(3) 0.1536(2) 0.0596(14) Uani 1 1 d .
H5 H 1.1191 0.5375 0.1847 0.072 Uiso 1 1 calc R
C57 C 0.74178(18) 0.0035(3) 0.0561(2) 0.0568(13) Uani 1 1 d .
H57 H 0.7146 -0.0190 0.0555 0.068 Uiso 1 1 calc R
C56 C 0.73947(18) 0.0117(3) 0.01307(19) 0.0551(12) Uani 1 1 d .
H56 H 0.7111 -0.0062 -0.0146 0.066 Uiso 1 1 calc R
C27 C 1.17699(17) 0.2670(2) 0.29515(19) 0.0581(13) Uani 1 1 d .
C1 C 0.99972(19) 0.5003(3) 0.09268(16) 0.0486(11) Uani 1 1 d .
C8 C 1.05896(19) 0.4648(2) 0.33973(15) 0.0470(11) Uani 1 1 d .
H8 H 1.0936 0.4687 0.3476 0.056 Uiso 1 1 calc R
C16 C 0.70197(19) 0.4876(3) 0.00502(17) 0.0563(13) Uani 1 1 d .
H16 H 0.6731 0.5016 -0.0239 0.068 Uiso 1 1 calc R
C19 C 0.83805(17) 0.2632(2) -0.05476(15) 0.0439(10) Uani 1 1 d .
C15 C 0.6952(2) 0.4746(3) 0.04277(18) 0.0578(13) Uani 1 1 d .
H15 H 0.6620 0.4808 0.0379 0.069 Uiso 1 1 calc R
C48 C 1.02440(19) 0.0951(2) 0.27943(17) 0.0496(11) Uani 1 1 d .
C43 C 1.0704(2) 0.1005(2) 0.27838(17) 0.0515(12) Uani 1 1 d .
C47 C 1.0281(2) 0.0844(2) 0.32184(18) 0.0607(14) Uani 1 1 d .
H47 H 0.9981 0.0814 0.3231 0.073 Uiso 1 1 calc R
C45 C 1.1245(3) 0.0817(3) 0.3603(2) 0.0709(17) Uani 1 1 d .
H45 H 1.1574 0.0762 0.3883 0.085 Uiso 1 1 calc R
C44 C 1.1224(2) 0.0925(2) 0.31957(18) 0.0595(14) Uani 1 1 d .
H44 H 1.1526 0.0945 0.3187 0.071 Uiso 1 1 calc R
C21 C 0.7834(2) 0.2692(3) -0.13787(16) 0.0568(13) Uani 1 1 d .
H21 H 0.7640 0.2491 -0.1673 0.068 Uiso 1 1 calc R
C315 C 1.0063(2) 0.1037(3) 0.0587(2) 0.0580(13) Uani 1 1 d .
C9 C 1.0457(2) 0.4737(3) 0.37228(16) 0.0541(12) Uani 1 1 d .
H9 H 1.0725 0.4846 0.4030 0.065 Uiso 1 1 calc R
C2 C 1.0007(2) 0.5347(3) 0.05716(19) 0.0639(15) Uani 1 1 d .
H2 H 0.9716 0.5354 0.0261 0.077 Uiso 1 1 calc R
C20 C 0.80892(19) 0.2314(3) -0.09895(16) 0.0536(12) Uani 1 1 d .
H20 H 0.8074 0.1858 -0.1011 0.064 Uiso 1 1 calc R
C49 C 1.0555(2) 0.1026(3) 0.1040(2) 0.0593(14) Uani 1 1 d .
C53 C 1.0033(2) 0.0860(3) 0.0184(2) 0.0747(18) Uani 1 1 d .
H53 H 0.9710 0.0864 -0.0107 0.090 Uiso 1 1 calc R
C50 C 1.1039(2) 0.0828(3) 0.1092(3) 0.0735(18) Uani 1 1 d .
H50 H 1.1361 0.0811 0.1382 0.088 Uiso 1 1 calc R
C4 C 1.0906(2) 0.5691(4) 0.1187(2) 0.079(2) Uani 1 1 d .
H4 H 1.1203 0.5935 0.1265 0.095 Uiso 1 1 calc R
C3 C 1.0469(2) 0.5675(4) 0.0706(2) 0.081(2) Uani 1 1 d .
H3 H 1.0496 0.5890 0.0478 0.098 Uiso 1 1 calc R
C46 C 1.0785(3) 0.0784(3) 0.3618(2) 0.0711(17) Uani 1 1 d .
H46 H 1.0824 0.0720 0.3907 0.085 Uiso 1 1 calc R
C28 C 1.2243(2) 0.2350(3) 0.3281(2) 0.0707(16) Uani 1 1 d .
H28 H 1.2289 0.1903 0.3259 0.085 Uiso 1 1 calc R
C52 C 1.0494(3) 0.0678(4) 0.0220(3) 0.098(3) Uani 1 1 d .
H52 H 1.0483 0.0565 -0.0051 0.118 Uiso 1 1 calc R
C51 C 1.0980(3) 0.0659(4) 0.0659(3) 0.111(3) Uani 1 1 d .
H51 H 1.1280 0.0528 0.0667 0.133 Uiso 1 1 calc R
Co6 Co 0.56374(2) 0.09119(3) 0.206047(18) 0.03221(12) Uani 1 1 d .
Co3 Co 0.53524(2) 0.29269(3) 0.189484(18) 0.03283(12) Uani 1 1 d .
Co2 Co 0.58360(2) 0.33453(3) 0.304760(19) 0.03493(12) Uani 1 1 d .
Co1 Co 0.39906(2) 0.29756(3) 0.108987(19) 0.03712(13) Uani 1 1 d .
Co7 Co 0.61865(2) 0.05916(3) 0.140366(19) 0.03613(13) Uani 1 1 d .
Co8 Co 0.43873(2) 0.02943(3) 0.162330(19) 0.03659(13) Uani 1 1 d .
Co5 Co 0.65231(2) 0.07134(3) 0.328329(19) 0.03583(13) Uani 1 1 d .
Co4 Co 0.61141(2) 0.34423(3) 0.14509(2) 0.03747(13) Uani 1 1 d .
Cl7 Cl 0.64768(5) -0.01211(6) 0.10664(4) 0.0482(3) Uani 1 1 d .
Cl6 Cl 0.61002(4) 0.43266(5) 0.35497(4) 0.0432(2) Uani 1 1 d .
Cl5 Cl 0.64113(5) 0.42974(6) 0.12191(4) 0.0509(3) Uani 1 1 d .
Cl8 Cl 0.69331(4) -0.00212(5) 0.38895(3) 0.0450(2) Uani 1 1 d .
C121 C 0.76189(17) -0.0168(2) 0.32744(17) 0.0457(10) Uani 1 1 d .
H121 H 0.7675 -0.0143 0.3573 0.055 Uiso 1 1 calc R
O1 O 0.46877(10) 0.23098(14) 0.14823(9) 0.0368(6) Uani 1 1 d .
C88 C 0.32934(18) 0.1103(3) 0.11578(18) 0.0536(12) Uani 1 1 d .
O4 O 0.60474(11) 0.15016(14) 0.26383(9) 0.0371(6) Uani 1 1 d .
O5 O 0.58236(11) 0.24815(14) 0.17169(10) 0.0389(6) Uani 1 1 d .
C89 C 0.2900(2) 0.0650(3) 0.1055(2) 0.0722(18) Uani 1 1 d .
H89 H 0.2972 0.0204 0.1118 0.087 Uiso 1 1 calc R
O3 O 0.56811(10) 0.24901(14) 0.25755(9) 0.0352(6) Uani 1 1 d .
C92 C 0.2662(2) 0.2011(3) 0.0852(2) 0.0770(18) Uani 1 1 d .
H92 H 0.2581 0.2455 0.0789 0.092 Uiso 1 1 calc R
O6 O 0.58235(11) 0.13829(14) 0.16334(9) 0.0352(6) Uani 1 1 d .
N34 N 0.63711(12) 0.26105(17) 0.12887(11) 0.0334(7) Uani 1 1 d .
C90 C 0.2392(2) 0.0901(3) 0.0854(3) 0.091(2) Uani 1 1 d .
H90 H 0.2118 0.0617 0.0786 0.109 Uiso 1 1 calc R
O2 O 0.48752(11) 0.12757(15) 0.17583(10) 0.0395(6) Uani 1 1 d .
N39 N 0.66700(13) 0.16200(18) 0.35886(11) 0.0370(7) Uani 1 1 d .
N26 N 0.60202(12) 0.35267(17) 0.22715(11) 0.0336(7) Uani 1 1 d .
N32 N 0.50293(13) 0.33935(17) 0.12435(11) 0.0357(7) Uani 1 1 d .
N44 N 0.64025(12) 0.05257(17) 0.23656(11) 0.0353(7) Uani 1 1 d .
N30 N 0.43430(13) 0.33856(17) 0.17814(12) 0.0363(7) Uani 1 1 d .
N37 N 0.38333(13) 0.10164(19) 0.13616(13) 0.0416(8) Uani 1 1 d .
N29 N 0.48693(13) 0.33947(17) 0.20648(12) 0.0357(7) Uani 1 1 d .
N35 N 0.63986(13) 0.14909(17) 0.12555(12) 0.0358(7) Uani 1 1 d .
N41 N 0.52621(12) 0.02982(18) 0.14721(11) 0.0355(7) Uani 1 1 d .
N43 N 0.67327(13) 0.04060(17) 0.28248(11) 0.0354(7) Uani 1 1 d .
N25 N 0.63296(13) 0.37081(17) 0.21235(11) 0.0357(7) Uani 1 1 d .
N45 N 0.65978(13) 0.03278(17) 0.21127(12) 0.0365(7) Uani 1 1 d .
O15 O 0.33659(12) 0.36370(17) 0.08045(11) 0.0506(8) Uani 1 1 d .
N27 N 0.62421(13) 0.36593(17) 0.27306(11) 0.0347(7) Uani 1 1 d .
N42 N 0.47680(13) 0.00845(18) 0.12883(11) 0.0371(7) Uani 1 1 d .
N48 N 0.57461(13) 0.04144(17) 0.29584(11) 0.0363(7) Uani 1 1 d .
N31 N 0.53086(14) 0.35932(18) 0.10702(12) 0.0389(8) Uani 1 1 d .
N28 N 0.50375(13) 0.35804(17) 0.25022(11) 0.0350(7) Uani 1 1 d .
C100 C 0.70826(16) 0.3001(2) 0.43804(14) 0.0399(9) Uani 1 1 d .
H100 H 0.7003 0.3447 0.4349 0.048 Uiso 1 1 calc R
C102 C 0.63936(15) 0.2125(2) 0.33137(14) 0.0350(8) Uani 1 1 d .
C80 C 0.67012(16) 0.1763(2) 0.10977(14) 0.0379(9) Uani 1 1 d .
N47 N 0.54340(13) 0.04118(17) 0.24858(11) 0.0351(7) Uani 1 1 d .
C86 C 0.62297(15) 0.2022(2) 0.13647(13) 0.0348(8) Uani 1 1 d .
C111 C 0.44908(18) 0.0022(2) 0.27774(16) 0.0444(10) Uani 1 1 d .
H111 H 0.4147 -0.0036 0.2517 0.053 Uiso 1 1 calc R
N38 N 0.64663(13) 0.27183(18) 0.35143(11) 0.0368(7) Uani 1 1 d .
C98 C 0.75478(16) 0.2040(2) 0.48653(14) 0.0399(9) Uani 1 1 d .
H98 H 0.7776 0.1866 0.5165 0.048 Uiso 1 1 calc R
C99 C 0.74399(17) 0.2727(2) 0.48154(14) 0.0410(9) Uani 1 1 d .
H99 H 0.7613 0.2995 0.5081 0.049 Uiso 1 1 calc R
O20 O 0.37016(13) 0.25565(19) 0.04034(11) 0.0552(8) Uani 1 1 d .
N46 N 0.49323(13) 0.02609(17) 0.23339(12) 0.0370(7) Uani 1 1 d .
N33 N 0.45093(13) 0.34804(17) 0.09416(12) 0.0380(7) Uani 1 1 d .
C72 C 0.36291(17) 0.3598(2) 0.19434(16) 0.0414(9) Uani 1 1 d .
H72 H 0.3336 0.3504 0.1644 0.050 Uiso 1 1 calc R
C116 C 0.70803(15) 0.0049(2) 0.24248(15) 0.0381(9) Uani 1 1 d .
C96 C 0.69642(16) 0.1909(2) 0.40309(13) 0.0359(8) Uani 1 1 d .
C68 C 0.45933(16) 0.3696(2) 0.25093(15) 0.0383(9) Uani 1 1 d .
C95 C 0.45695(15) 0.1737(2) 0.15477(14) 0.0347(8) Uani 1 1 d .
N40 N 0.54536(13) 0.01587(18) 0.12061(11) 0.0364(7) Uani 1 1 d .
C101 C 0.68449(15) 0.2582(2) 0.39892(13) 0.0358(8) Uani 1 1 d .
C115 C 0.54369(17) 0.0261(2) 0.31234(15) 0.0404(9) Uani 1 1 d .
N36 N 0.36524(13) 0.21110(18) 0.11861(13) 0.0425(8) Uani 1 1 d .
C110 C 0.49233(16) 0.0159(2) 0.27316(14) 0.0373(8) Uani 1 1 d .
C122 C 0.71638(15) 0.0096(2) 0.28732(14) 0.0364(8) Uani 1 1 d .
C73 C 0.41542(16) 0.3566(2) 0.20496(15) 0.0378(9) Uani 1 1 d .
C71 C 0.35773(17) 0.3775(2) 0.23085(17) 0.0479(11) Uani 1 1 d .
H71 H 0.3241 0.3792 0.2255 0.058 Uiso 1 1 calc R
C117 C 0.74450(18) -0.0261(2) 0.23541(17) 0.0475(10) Uani 1 1 d .
H117 H 0.7388 -0.0289 0.2056 0.057 Uiso 1 1 calc R
C87 C 0.59311(14) 0.19606(19) 0.15857(13) 0.0318(8) Uani 1 1 d .
C103 C 0.60065(15) 0.2041(2) 0.27982(14) 0.0350(8) Uani 1 1 d .
C79 C 0.44469(18) 0.3755(2) 0.05461(15) 0.0422(9) Uani 1 1 d .
C81 C 0.70062(17) 0.1457(2) 0.09553(15) 0.0419(9) Uani 1 1 d .
H81 H 0.7026 0.1003 0.0946 0.050 Uiso 1 1 calc R
C83 C 0.72506(18) 0.2543(2) 0.08437(16) 0.0460(10) Uani 1 1 d .
H83 H 0.7441 0.2795 0.0757 0.055 Uiso 1 1 calc R
C105 C 0.50378(19) -0.0460(3) 0.04311(15) 0.0481(11) Uani 1 1 d .
H105 H 0.5327 -0.0449 0.0402 0.058 Uiso 1 1 calc R
C97 C 0.73211(16) 0.1625(2) 0.44779(14) 0.0398(9) Uani 1 1 d .
H97 H 0.7400 0.1179 0.4510 0.048 Uiso 1 1 calc R
C104 C 0.50559(18) -0.0180(2) 0.08262(14) 0.0416(9) Uani 1 1 d .
C94 C 0.40113(16) 0.1623(2) 0.13641(15) 0.0391(9) Uani 1 1 d .
C63 C 0.72307(17) 0.4247(2) 0.25380(17) 0.0461(10) Uani 1 1 d .
H63 H 0.7260 0.4288 0.2280 0.055 Uiso 1 1 calc R
C108 C 0.4148(2) -0.0537(3) 0.05373(16) 0.0584(14) Uani 1 1 d .
H108 H 0.3863 -0.0566 0.0572 0.070 Uiso 1 1 calc R
C62 C 0.67722(16) 0.3978(2) 0.24982(15) 0.0393(9) Uani 1 1 d .
C85 C 0.66759(16) 0.2452(2) 0.11125(14) 0.0374(8) Uani 1 1 d .
C82 C 0.72776(18) 0.1862(2) 0.08286(17) 0.0479(11) Uani 1 1 d .
H82 H 0.7483 0.1674 0.0731 0.058 Uiso 1 1 calc R
C69 C 0.45302(18) 0.3882(2) 0.28738(16) 0.0424(9) Uani 1 1 d .
H69 H 0.4819 0.3969 0.3177 0.051 Uiso 1 1 calc R
C74 C 0.49520(18) 0.3831(2) 0.06299(16) 0.0436(10) Uani 1 1 d .
C65 C 0.75900(18) 0.4385(3) 0.33796(17) 0.0521(12) Uani 1 1 d .
H65 H 0.7872 0.4520 0.3674 0.062 Uiso 1 1 calc R
C114 C 0.5542(2) 0.0207(3) 0.35772(16) 0.0501(11) Uani 1 1 d .
H114 H 0.5884 0.0259 0.3840 0.060 Uiso 1 1 calc R
C66 C 0.71427(17) 0.4130(2) 0.33371(16) 0.0435(10) Uani 1 1 d .
H66 H 0.7121 0.4082 0.3599 0.052 Uiso 1 1 calc R
C67 C 0.67207(15) 0.3944(2) 0.28836(15) 0.0369(8) Uani 1 1 d .
C70 C 0.40176(18) 0.3930(2) 0.27599(17) 0.0450(10) Uani 1 1 d .
H70 H 0.3961 0.4071 0.2990 0.054 Uiso 1 1 calc R
C64 C 0.76262(18) 0.4444(2) 0.29813(17) 0.0495(11) Uani 1 1 d .
H64 H 0.7932 0.4624 0.3023 0.059 Uiso 1 1 calc R
C109 C 0.46251(17) -0.0229(2) 0.08678(14) 0.0411(9) Uani 1 1 d .
C118 C 0.78854(19) -0.0520(3) 0.27385(19) 0.0558(12) Uani 1 1 d .
H118 H 0.8132 -0.0736 0.2702 0.067 Uiso 1 1 calc R
C106 C 0.4561(2) -0.0749(3) 0.00933(17) 0.0606(14) Uani 1 1 d .
H106 H 0.4524 -0.0916 -0.0179 0.073 Uiso 1 1 calc R
C84 C 0.69515(17) 0.2860(2) 0.09821(14) 0.0405(9) Uani 1 1 d .
H84 H 0.6934 0.3315 0.0988 0.049 Uiso 1 1 calc R
C107 C 0.4137(2) -0.0801(3) 0.01462(17) 0.0632(15) Uani 1 1 d .
H107 H 0.3833 -0.1018 -0.0086 0.076 Uiso 1 1 calc R
C93 C 0.31841(17) 0.1780(3) 0.10558(19) 0.0533(12) Uani 1 1 d .
C112 C 0.4616(2) -0.0019(3) 0.32290(19) 0.0550(12) Uani 1 1 d .
H112 H 0.4346 -0.0114 0.3276 0.066 Uiso 1 1 calc R
C77 C 0.4071(2) 0.4191(3) -0.02195(18) 0.0594(13) Uani 1 1 d .
H77 H 0.3778 0.4314 -0.0511 0.071 Uiso 1 1 calc R
C119 C 0.79772(19) -0.0467(3) 0.32004(19) 0.0567(13) Uani 1 1 d .
H119 H 0.8288 -0.0639 0.3457 0.068 Uiso 1 1 calc R
C78 C 0.3993(2) 0.3933(3) 0.01127(17) 0.0539(12) Uani 1 1 d .
H78 H 0.3655 0.3881 0.0053 0.065 Uiso 1 1 calc R
C113 C 0.5130(2) 0.0075(3) 0.36272(17) 0.0545(12) Uani 1 1 d .
H113 H 0.5192 0.0048 0.3927 0.065 Uiso 1 1 calc R
C91 C 0.2285(2) 0.1566(3) 0.0752(3) 0.093(2) Uani 1 1 d .
H91 H 0.1937 0.1709 0.0608 0.112 Uiso 1 1 calc R
C75 C 0.5029(2) 0.4099(3) 0.02865(18) 0.0577(13) Uani 1 1 d .
H75 H 0.5364 0.4154 0.0342 0.069 Uiso 1 1 calc R
C76 C 0.4579(3) 0.4273(3) -0.0133(2) 0.0702(17) Uani 1 1 d .
H76 H 0.4611 0.4452 -0.0369 0.084 Uiso 1 1 calc R
Cl3 Cl 1.12372(4) 0.51987(5) 0.27434(4) 0.0428(2) Uani 1 1 d .
Cl2 Cl 0.81324(4) 0.45479(5) 0.21805(4) 0.0439(2) Uani 1 1 d .
C124 C 0.3196(3) 0.2276(4) 0.0069(2) 0.098(3) Uani 1 1 d .
H12A H 0.3054 0.2473 -0.0239 0.118 Uiso 1 1 calc R
H12B H 0.2952 0.2362 0.0164 0.118 Uiso 1 1 calc R
C123 C 0.3263(5) 0.1511(5) 0.0042(4) 0.167(6) Uani 1 1 d .
H12C H 0.3426 0.1427 -0.0129 0.251 Uiso 1 1 calc R
H12D H 0.2922 0.1303 -0.0116 0.251 Uiso 1 1 calc R
H12E H 0.3483 0.1337 0.0355 0.251 Uiso 1 1 calc R
C60 C 1.1775(3) 0.2553(5) 0.1933(3) 0.114(3) Uani 1 1 d .
H60A H 1.2067 0.2346 0.2214 0.136 Uiso 1 1 calc R
H60B H 1.1691 0.2957 0.2030 0.136 Uiso 1 1 calc R
C61 C 1.1957(4) 0.2724(5) 0.1603(4) 0.128(3) Uani 1 1 d .
H61A H 1.2102 0.2339 0.1550 0.192 Uiso 1 1 calc R
H61B H 1.2223 0.3060 0.1745 0.192 Uiso 1 1 calc R
H61C H 1.1661 0.2879 0.1308 0.192 Uiso 1 1 calc R
O17 O 0.54548(14) 0.28922(19) 0.33738(12) 0.0557(9) Uani 1 1 d .
C125 C 0.5203(4) 0.2174(7) 0.3219(3) 0.165(6) Uani 1 1 d .
H12F H 0.5072 0.2104 0.2889 0.198 Uiso 1 1 calc R
H12G H 0.5474 0.1848 0.3404 0.198 Uiso 1 1 calc R
C126 C 0.4765(6) 0.2095(11) 0.3289(8) 0.295(13) Uani 1 1 d .
H12H H 0.4907 0.2002 0.3615 0.442 Uiso 1 1 calc R
H12I H 0.4542 0.1739 0.3098 0.442 Uiso 1 1 calc R
H12J H 0.4561 0.2493 0.3200 0.442 Uiso 1 1 calc R

loop_
_atom_site_aniso_label
_atom_site_aniso_U_11
_atom_site_aniso_U_22
_atom_site_aniso_U_33
_atom_site_aniso_U_23
_atom_site_aniso_U_13
_atom_site_aniso_U_12
Co10 0.0363(3) 0.0350(3) 0.0395(3) 0.0012(2) 0.0252(2) 0.0003(2)
Co9 0.0332(2) 0.0365(3) 0.0356(3) 0.0008(2) 0.0215(2) -0.0010(2)
Co12 0.0347(3) 0.0366(3) 0.0412(3) -0.0008(2) 0.0221(2) -0.0026(2)
Co14 0.0312(2) 0.0370(3) 0.0416(3) -0.0022(2) 0.0212(2) 0.0002(2)
Co13 0.0438(3) 0.0378(3) 0.0492(3) 0.0058(2) 0.0308(3) 0.0070(2)
Co11 0.0416(3) 0.0456(3) 0.0365(3) 0.0025(2) 0.0243(2) -0.0006(2)
Co16 0.0322(3) 0.0388(3) 0.0642(4) -0.0025(3) 0.0217(3) 0.0010(2)
Co15 0.0448(3) 0.0464(3) 0.0421(3) -0.0059(3) 0.0268(3) -0.0010(3)
C42 0.0263(16) 0.038(2) 0.0373(19) 0.0013(16) 0.0172(15) 0.0009(15)
Cl4 0.0677(8) 0.0617(8) 0.0544(7) -0.0191(6) 0.0340(6) -0.0053(6)
Cl1 0.0664(8) 0.0673(9) 0.0561(7) 0.0197(6) 0.0295(6) -0.0024(7)
C30 0.045(3) 0.067(4) 0.080(4) -0.011(3) 0.016(3) -0.009(3)
O11 0.0385(14) 0.0349(15) 0.0457(15) 0.0028(12) 0.0288(13) -0.0006(11)
C29 0.038(2) 0.056(3) 0.102(5) -0.006(3) 0.007(3) 0.000(2)
O9 0.0416(15) 0.0407(16) 0.0367(15) -0.0028(12) 0.0212(13) 0.0006(12)
O12 0.0434(15) 0.0353(15) 0.0477(16) 0.0025(12) 0.0324(13) 0.0033(12)
O7 0.0337(13) 0.0346(15) 0.0452(15) -0.0009(12) 0.0214(12) -0.0017(11)
N11 0.0374(17) 0.049(2) 0.0353(17) 0.0030(15) 0.0233(15) 0.0003(15)
N14 0.0385(16) 0.0361(17) 0.0416(18) 0.0004(14) 0.0281(15) 0.0003(14)
O10 0.0430(15) 0.0366(15) 0.0411(15) -0.0005(12) 0.0244(13) -0.0004(12)
N3 0.0341(16) 0.0388(18) 0.0442(18) 0.0017(15) 0.0238(15) -0.0029(14)
O8 0.0317(13) 0.0381(16) 0.0582(18) -0.0060(14) 0.0235(13) -0.0003(12)
N7 0.0350(16) 0.0370(18) 0.0399(18) 0.0036(14) 0.0250(14) 0.0036(13)
N4 0.0326(15) 0.0409(19) 0.0379(17) 0.0046(14) 0.0207(14) 0.0001(14)
N23 0.0327(16) 0.0415(19) 0.0451(19) -0.0022(15) 0.0230(15) -0.0017(14)
N8 0.0388(17) 0.0421(19) 0.0378(18) 0.0005(14) 0.0246(15) -0.0026(14)
N20 0.0351(17) 0.046(2) 0.060(2) -0.0043(18) 0.0282(17) -0.0023(15)
N18 0.0348(17) 0.039(2) 0.050(2) -0.0028(16) 0.0178(16) 0.0026(15)
N22 0.0346(16) 0.043(2) 0.0426(19) -0.0073(15) 0.0220(15) -0.0018(14)
N5 0.0319(15) 0.0436(19) 0.0357(17) -0.0039(14) 0.0197(14) -0.0026(14)
N2 0.0425(18) 0.0409(19) 0.0420(19) -0.0025(15) 0.0298(16) -0.0067(15)
N17 0.0342(16) 0.0374(19) 0.047(2) 0.0003(15) 0.0204(15) 0.0041(14)
N6 0.0383(17) 0.0395(18) 0.0382(17) -0.0024(14) 0.0248(15) 0.0000(14)
C26 0.0320(18) 0.039(2) 0.036(2) -0.0036(17) 0.0184(16) 0.0014(16)
C24 0.035(2) 0.063(3) 0.038(2) -0.001(2) 0.0221(18) -0.0015(19)
N10 0.0397(17) 0.054(2) 0.0391(18) -0.0039(16) 0.0235(15) -0.0031(16)
N13 0.0356(17) 0.040(2) 0.052(2) -0.0009(16) 0.0233(16) -0.0037(15)
C38 0.046(2) 0.052(3) 0.045(2) -0.002(2) 0.033(2) 0.0004(19)
N24 0.0324(16) 0.0388(19) 0.0455(19) 0.0012(15) 0.0207(15) 0.0018(14)
C7 0.045(2) 0.033(2) 0.036(2) -0.0013(16) 0.0212(18) -0.0009(17)
C35 0.040(2) 0.038(2) 0.045(2) 0.0062(17) 0.0266(18) 0.0006(17)
N16 0.0427(18) 0.0376(19) 0.0413(19) 0.0001(15) 0.0204(16) -0.0044(15)
O13 0.0478(18) 0.056(2) 0.085(2) -0.0028(19) 0.0361(19) -0.0077(16)
N21 0.0423(18) 0.045(2) 0.051(2) -0.0116(17) 0.0318(17) -0.0041(16)
C41 0.0323(17) 0.036(2) 0.041(2) -0.0041(16) 0.0225(16) -0.0023(15)
N15 0.0382(16) 0.0353(18) 0.0387(17) 0.0062(14) 0.0235(15) 0.0012(14)
O30 0.0402(16) 0.047(2) 0.101(3) 0.0137(19) 0.0353(18) 0.0065(15)
C40 0.0353(18) 0.043(2) 0.043(2) -0.0046(18) 0.0243(17) 0.0000(17)
C37 0.043(2) 0.045(2) 0.043(2) 0.0010(18) 0.0284(19) -0.0033(18)
C12 0.043(2) 0.034(2) 0.042(2) -0.0001(17) 0.0262(18) -0.0005(17)
N1 0.0455(19) 0.047(2) 0.0393(19) 0.0028(16) 0.0272(16) -0.0021(16)
N9 0.0437(18) 0.0405(19) 0.0349(17) 0.0004(14) 0.0232(15) 0.0013(15)
N19 0.0353(17) 0.051(2) 0.062(2) -0.0100(19) 0.0287(17) -0.0020(16)
C59 0.0309(18) 0.032(2) 0.051(2) -0.0041(17) 0.0214(17) 0.0001(15)
C18 0.0354(19) 0.041(2) 0.035(2) -0.0013(17) 0.0180(16) -0.0011(16)
C6 0.041(2) 0.053(3) 0.047(2) 0.011(2) 0.0282(19) 0.0029(19)
C39 0.038(2) 0.047(2) 0.048(2) -0.0008(19) 0.0273(19) 0.0026(18)
C58 0.042(2) 0.045(3) 0.068(3) 0.004(2) 0.035(2) 0.0084(19)
C13 0.0350(19) 0.040(2) 0.038(2) -0.0030(17) 0.0194(17) -0.0007(16)
C17 0.056(3) 0.046(3) 0.041(2) -0.0002(19) 0.027(2) 0.004(2)
C11 0.063(3) 0.044(2) 0.044(2) -0.0004(19) 0.035(2) 0.007(2)
C14 0.046(2) 0.052(3) 0.046(2) 0.006(2) 0.028(2) 0.009(2)
C33 0.037(2) 0.032(2) 0.054(2) 0.0000(18) 0.0216(19) 0.0002(16)
C36 0.043(2) 0.048(3) 0.051(2) 0.001(2) 0.032(2) -0.0018(19)
C54 0.0301(17) 0.039(2) 0.047(2) -0.0019(18) 0.0190(17) -0.0007(16)
C22 0.048(2) 0.078(4) 0.037(2) 0.009(2) 0.025(2) 0.004(2)
C25 0.0383(19) 0.046(2) 0.035(2) -0.0024(18) 0.0230(17) -0.0021(17)
C32 0.035(2) 0.043(2) 0.051(2) 0.0003(19) 0.0204(19) -0.0022(17)
C34 0.0318(18) 0.043(2) 0.049(2) -0.0013(19) 0.0238(18) -0.0017(17)
N12 0.0402(19) 0.043(2) 0.072(3) -0.008(2) 0.0228(19) -0.0027(17)
C55 0.044(2) 0.052(3) 0.051(3) -0.011(2) 0.023(2) -0.007(2)
C23 0.047(2) 0.062(3) 0.044(2) -0.003(2) 0.032(2) -0.001(2)
C31 0.042(2) 0.044(3) 0.065(3) -0.007(2) 0.018(2) -0.007(2)
C10 0.073(3) 0.048(3) 0.042(2) -0.002(2) 0.035(2) -0.003(2)
C5 0.044(2) 0.070(4) 0.070(3) 0.016(3) 0.035(2) -0.005(2)
C57 0.040(2) 0.054(3) 0.085(4) -0.006(3) 0.039(2) -0.009(2)
C56 0.039(2) 0.049(3) 0.064(3) -0.018(2) 0.020(2) -0.012(2)
C27 0.033(2) 0.041(3) 0.077(3) 0.003(2) 0.016(2) -0.0001(19)
C1 0.049(2) 0.060(3) 0.049(2) 0.006(2) 0.034(2) -0.001(2)
C8 0.049(2) 0.047(3) 0.036(2) -0.0026(19) 0.0177(19) -0.010(2)
C16 0.046(2) 0.063(3) 0.045(3) 0.007(2) 0.016(2) 0.013(2)
C19 0.040(2) 0.060(3) 0.039(2) -0.004(2) 0.0258(18) 0.000(2)
C15 0.046(2) 0.074(4) 0.058(3) 0.006(3) 0.031(2) 0.017(2)
C48 0.052(3) 0.037(2) 0.050(3) 0.003(2) 0.022(2) -0.005(2)
C43 0.055(3) 0.033(2) 0.052(3) -0.003(2) 0.020(2) -0.001(2)
C47 0.077(4) 0.040(3) 0.053(3) -0.003(2) 0.027(3) -0.017(2)
C45 0.070(4) 0.052(3) 0.058(3) 0.009(3) 0.014(3) 0.009(3)
C44 0.053(3) 0.039(3) 0.058(3) 0.002(2) 0.012(2) 0.006(2)
C21 0.058(3) 0.076(4) 0.035(2) -0.006(2) 0.025(2) -0.008(3)
C315 0.058(3) 0.055(3) 0.084(4) -0.021(3) 0.054(3) -0.011(2)
C9 0.064(3) 0.050(3) 0.039(2) -0.003(2) 0.022(2) -0.011(2)
C2 0.052(3) 0.093(4) 0.056(3) 0.022(3) 0.036(2) 0.000(3)
C20 0.054(3) 0.069(3) 0.043(2) -0.011(2) 0.030(2) -0.004(2)
C49 0.048(3) 0.060(3) 0.085(4) -0.020(3) 0.046(3) -0.007(2)
C53 0.065(3) 0.101(5) 0.080(4) -0.037(4) 0.054(3) -0.017(3)
C50 0.053(3) 0.072(4) 0.119(5) -0.025(4) 0.062(3) -0.007(3)
C4 0.046(3) 0.101(5) 0.094(4) 0.031(4) 0.041(3) -0.007(3)
C3 0.065(4) 0.103(5) 0.091(4) 0.028(4) 0.052(3) -0.008(3)
C46 0.089(4) 0.059(3) 0.049(3) 0.007(3) 0.027(3) -0.008(3)
C28 0.043(3) 0.048(3) 0.092(4) 0.006(3) 0.018(3) 0.002(2)
C52 0.091(5) 0.119(6) 0.129(6) -0.071(5) 0.089(5) -0.043(4)
C51 0.069(4) 0.118(6) 0.181(8) -0.089(6) 0.091(5) -0.036(4)
Co6 0.0322(2) 0.0357(3) 0.0340(3) -0.0012(2) 0.0215(2) -0.0020(2)
Co3 0.0332(2) 0.0359(3) 0.0365(3) 0.0009(2) 0.0237(2) 0.0005(2)
Co2 0.0359(3) 0.0391(3) 0.0369(3) 0.0016(2) 0.0245(2) 0.0034(2)
Co1 0.0344(3) 0.0395(3) 0.0397(3) 0.0008(2) 0.0217(2) 0.0007(2)
Co7 0.0389(3) 0.0384(3) 0.0403(3) -0.0025(2) 0.0276(2) -0.0013(2)
Co8 0.0341(3) 0.0404(3) 0.0399(3) 0.0007(2) 0.0232(2) -0.0040(2)
Co5 0.0386(3) 0.0351(3) 0.0335(3) -0.0013(2) 0.0196(2) -0.0006(2)
Co4 0.0416(3) 0.0391(3) 0.0437(3) 0.0006(2) 0.0310(3) -0.0008(2)
Cl7 0.0565(6) 0.0470(6) 0.0570(6) -0.0064(5) 0.0413(5) 0.0013(5)
Cl6 0.0423(5) 0.0461(6) 0.0415(5) -0.0015(4) 0.0232(4) 0.0128(4)
Cl5 0.0624(7) 0.0468(6) 0.0632(7) 0.0045(5) 0.0471(6) -0.0054(5)
Cl8 0.0502(5) 0.0417(6) 0.0346(5) 0.0009(4) 0.0178(4) -0.0003(4)
C121 0.040(2) 0.043(2) 0.051(2) 0.004(2) 0.0225(19) 0.0014(18)
O1 0.0357(13) 0.0383(15) 0.0426(15) -0.0002(12) 0.0254(12) -0.0019(11)
C88 0.040(2) 0.057(3) 0.063(3) 0.007(2) 0.027(2) -0.002(2)
O4 0.0392(14) 0.0355(15) 0.0357(14) -0.0063(11) 0.0200(12) -0.0028(12)
O5 0.0464(15) 0.0359(15) 0.0519(16) 0.0008(13) 0.0381(14) 0.0035(12)
C89 0.042(3) 0.055(3) 0.114(5) 0.018(3) 0.039(3) 0.001(2)
O3 0.0364(13) 0.0391(15) 0.0352(14) 0.0019(12) 0.0229(12) 0.0020(12)
C92 0.042(3) 0.063(4) 0.121(5) 0.018(3) 0.041(3) 0.011(2)
O6 0.0399(14) 0.0369(15) 0.0414(14) -0.0011(12) 0.0304(12) -0.0015(12)
N34 0.0371(16) 0.0366(17) 0.0379(17) -0.0007(14) 0.0277(14) -0.0019(13)
C90 0.040(3) 0.067(4) 0.156(7) 0.017(4) 0.048(4) -0.009(3)
O2 0.0380(14) 0.0394(16) 0.0473(16) 0.0043(13) 0.0273(13) 0.0009(12)
N39 0.0368(16) 0.044(2) 0.0326(17) 0.0005(14) 0.0205(14) 0.0016(14)
N26 0.0324(15) 0.0413(18) 0.0347(17) -0.0029(14) 0.0232(14) -0.0023(13)
N32 0.0338(16) 0.0359(18) 0.0366(17) 0.0010(14) 0.0187(14) -0.0041(13)
N44 0.0315(15) 0.0384(18) 0.0378(17) -0.0018(14) 0.0201(14) -0.0039(13)
N30 0.0324(15) 0.0395(18) 0.0406(18) 0.0016(14) 0.0223(14) 0.0017(13)
N37 0.0333(16) 0.046(2) 0.0453(19) 0.0009(16) 0.0212(15) -0.0019(15)
N29 0.0365(16) 0.0376(18) 0.0429(18) 0.0003(14) 0.0281(15) 0.0023(14)
N35 0.0372(16) 0.0386(18) 0.0387(17) -0.0046(14) 0.0253(15) -0.0040(14)
N41 0.0345(16) 0.0446(19) 0.0314(16) -0.0018(14) 0.0205(14) -0.0059(14)
N43 0.0343(15) 0.0395(18) 0.0358(17) -0.0014(14) 0.0214(14) -0.0008(14)
N25 0.0379(16) 0.0380(18) 0.0391(17) -0.0008(14) 0.0261(15) 0.0011(14)
N45 0.0340(15) 0.0380(18) 0.0425(18) 0.0004(14) 0.0242(14) 0.0013(14)
O15 0.0404(15) 0.059(2) 0.0451(17) 0.0059(15) 0.0189(14) 0.0124(15)
N27 0.0369(16) 0.0374(18) 0.0368(17) 0.0019(14) 0.0246(14) 0.0005(14)
N42 0.0406(17) 0.0409(19) 0.0359(17) -0.0059(14) 0.0248(15) -0.0055(14)
N48 0.0401(17) 0.0383(18) 0.0339(17) -0.0020(14) 0.0225(14) -0.0001(14)
N31 0.0414(17) 0.045(2) 0.0394(18) 0.0026(15) 0.0281(15) -0.0009(15)
N28 0.0374(16) 0.0358(17) 0.0398(18) -0.0027(14) 0.0261(15) -0.0013(14)
C100 0.041(2) 0.042(2) 0.040(2) -0.0050(18) 0.0242(18) 0.0031(17)
C102 0.0375(19) 0.035(2) 0.037(2) 0.0002(16) 0.0231(17) 0.0042(16)
C80 0.0390(19) 0.048(2) 0.040(2) 0.0004(18) 0.0300(18) 0.0008(17)
N47 0.0360(16) 0.0375(18) 0.0373(17) -0.0005(14) 0.0236(14) -0.0014(14)
C86 0.0344(18) 0.043(2) 0.0331(19) 0.0027(16) 0.0225(16) 0.0016(16)
C111 0.048(2) 0.048(3) 0.049(2) 0.002(2) 0.034(2) -0.0037(19)
N38 0.0387(16) 0.0419(19) 0.0332(16) -0.0002(14) 0.0219(14) 0.0008(14)
C98 0.0371(19) 0.049(2) 0.0313(19) -0.0040(17) 0.0175(17) 0.0014(17)
C99 0.043(2) 0.046(2) 0.037(2) -0.0105(18) 0.0234(18) -0.0055(18)
O20 0.0566(19) 0.063(2) 0.0457(17) -0.0142(16) 0.0279(15) -0.0130(17)
N46 0.0413(17) 0.0405(19) 0.0397(17) -0.0030(14) 0.0290(15) -0.0060(14)
N33 0.0388(17) 0.0393(19) 0.0395(18) 0.0013(15) 0.0238(15) 0.0015(14)
C72 0.038(2) 0.046(2) 0.049(2) 0.0080(19) 0.0293(19) 0.0058(17)
C116 0.0357(19) 0.037(2) 0.046(2) 0.0004(17) 0.0247(17) 0.0002(16)
C96 0.0392(19) 0.045(2) 0.0337(19) -0.0010(17) 0.0264(17) 0.0009(17)
C68 0.0380(19) 0.038(2) 0.044(2) 0.0011(18) 0.0262(18) 0.0015(16)
C95 0.0334(18) 0.038(2) 0.036(2) -0.0026(16) 0.0210(16) -0.0056(16)
N40 0.0372(16) 0.0443(19) 0.0338(16) -0.0003(14) 0.0234(14) -0.0022(14)
C101 0.0369(19) 0.040(2) 0.037(2) -0.0014(17) 0.0242(17) -0.0014(16)
C115 0.045(2) 0.042(2) 0.042(2) -0.0033(18) 0.0290(19) -0.0022(18)
N36 0.0322(16) 0.041(2) 0.054(2) 0.0026(16) 0.0233(16) -0.0014(14)
C110 0.043(2) 0.037(2) 0.041(2) 0.0002(17) 0.0290(18) -0.0012(17)
C122 0.0344(18) 0.034(2) 0.040(2) -0.0043(16) 0.0202(16) -0.0051(15)
C73 0.040(2) 0.035(2) 0.045(2) 0.0040(17) 0.0282(18) 0.0023(16)
C71 0.042(2) 0.053(3) 0.066(3) 0.004(2) 0.041(2) 0.009(2)
C117 0.050(2) 0.048(3) 0.057(3) -0.001(2) 0.036(2) 0.000(2)
C87 0.0331(17) 0.0336(19) 0.0336(19) 0.0044(15) 0.0214(15) 0.0009(15)
C103 0.0346(18) 0.039(2) 0.0358(19) 0.0029(16) 0.0222(16) -0.0021(16)
C79 0.047(2) 0.041(2) 0.042(2) 0.0043(18) 0.0266(19) 0.0081(18)
C81 0.043(2) 0.045(2) 0.048(2) -0.0010(19) 0.0311(19) 0.0013(18)
C83 0.051(2) 0.054(3) 0.052(2) 0.003(2) 0.040(2) 0.000(2)
C105 0.054(3) 0.058(3) 0.037(2) -0.003(2) 0.028(2) -0.004(2)
C97 0.042(2) 0.044(2) 0.038(2) 0.0040(18) 0.0254(18) 0.0040(18)
C104 0.052(2) 0.039(2) 0.038(2) -0.0004(17) 0.0273(19) -0.0052(19)
C94 0.0361(19) 0.044(2) 0.044(2) 0.0047(18) 0.0260(18) -0.0008(17)
C63 0.039(2) 0.056(3) 0.054(3) 0.001(2) 0.033(2) -0.0004(19)
C108 0.047(2) 0.087(4) 0.040(2) -0.011(2) 0.023(2) -0.018(3)
C62 0.042(2) 0.035(2) 0.046(2) 0.0025(17) 0.0275(19) 0.0033(17)
C85 0.0386(19) 0.045(2) 0.036(2) -0.0013(17) 0.0253(17) -0.0010(17)
C82 0.054(2) 0.052(3) 0.062(3) 0.012(2) 0.047(2) 0.010(2)
C69 0.049(2) 0.045(2) 0.048(2) 0.0006(19) 0.036(2) 0.0018(19)
C74 0.050(2) 0.047(2) 0.047(2) 0.0066(19) 0.035(2) 0.0042(19)
C65 0.037(2) 0.062(3) 0.053(3) -0.010(2) 0.022(2) -0.007(2)
C114 0.061(3) 0.055(3) 0.043(2) -0.003(2) 0.034(2) -0.006(2)
C66 0.040(2) 0.051(3) 0.044(2) 0.004(2) 0.0267(19) 0.0027(19)
C67 0.0322(18) 0.037(2) 0.047(2) -0.0033(17) 0.0253(17) -0.0018(15)
C70 0.054(2) 0.043(2) 0.055(3) 0.001(2) 0.042(2) 0.003(2)
C64 0.041(2) 0.050(3) 0.061(3) 0.000(2) 0.030(2) -0.0026(19)
C109 0.048(2) 0.048(2) 0.0289(19) -0.0036(17) 0.0219(18) -0.0123(19)
C118 0.041(2) 0.057(3) 0.072(3) 0.002(3) 0.033(2) 0.006(2)
C106 0.073(3) 0.078(4) 0.039(2) -0.014(2) 0.036(2) -0.016(3)
C84 0.048(2) 0.044(2) 0.041(2) -0.0007(18) 0.0319(19) -0.0016(18)
C107 0.057(3) 0.086(4) 0.037(2) -0.013(2) 0.019(2) -0.017(3)
C93 0.033(2) 0.053(3) 0.072(3) 0.004(2) 0.028(2) -0.0045(19)
C112 0.067(3) 0.056(3) 0.072(3) -0.002(2) 0.058(3) -0.008(2)
C77 0.062(3) 0.071(4) 0.046(3) 0.018(2) 0.031(2) 0.020(3)
C119 0.042(2) 0.059(3) 0.063(3) 0.012(2) 0.024(2) 0.013(2)
C78 0.049(2) 0.062(3) 0.052(3) 0.006(2) 0.028(2) 0.008(2)
C113 0.064(3) 0.066(3) 0.046(3) 0.003(2) 0.039(2) 0.002(2)
C91 0.031(2) 0.074(4) 0.158(7) 0.020(4) 0.041(3) 0.005(2)
C75 0.058(3) 0.072(4) 0.056(3) 0.020(3) 0.039(2) 0.014(3)
C76 0.085(4) 0.082(4) 0.063(3) 0.036(3) 0.052(3) 0.022(3)
Cl3 0.0423(5) 0.0362(5) 0.0570(6) -0.0089(4) 0.0316(5) -0.0069(4)
Cl2 0.0456(5) 0.0427(5) 0.0574(6) -0.0062(5) 0.0372(5) -0.0026(4)
C124 0.090(5) 0.147(7) 0.068(4) -0.052(4) 0.050(4) -0.069(5)
C123 0.258(14) 0.132(9) 0.203(11) -0.120(8) 0.185(11) -0.136(10)
C60 0.100(5) 0.135(8) 0.146(7) -0.025(6) 0.092(6) -0.049(5)
C61 0.112(7) 0.110(7) 0.195(10) -0.016(7) 0.105(7) -0.021(6)
O17 0.0560(19) 0.065(2) 0.064(2) 0.0181(17) 0.0443(17) 0.0191(17)
C125 0.092(6) 0.316(18) 0.109(6) -0.039(8) 0.069(5) -0.101(8)
C126 0.185(16) 0.36(3) 0.40(3) 0.14(2) 0.202(19) 0.003(16)

loop_
_atom_type_symbol
_atom_type_description
_atom_type_scat_dispersion_real
_atom_type_scat_dispersion_imag
_atom_type_scat_source
C C 0.0033 0.0016 'International Tables Vol C Tables 4.2.6.8 and 6.1.1.4'
H H 0.0000 0.0000 'International Tables Vol C Tables 4.2.6.8 and 6.1.1.4'
Co Co 0.3494 0.9721 'International Tables Vol C Tables 4.2.6.8 and 6.1.1.4'
N N 0.0061 0.0033 'International Tables Vol C Tables 4.2.6.8 and 6.1.1.4'
O O 0.0106 0.0060 'International Tables Vol C Tables 4.2.6.8 and 6.1.1.4'
Cl Cl 0.1484 0.1585 'International Tables Vol C Tables 4.2.6.8 and 6.1.1.4'

loop_
_geom_angle_atom_site_label_1
_geom_angle_atom_site_label_2
_geom_angle_atom_site_label_3
_geom_angle
_geom_angle_site_symmetry_1
_geom_angle_site_symmetry_3
N15 Co10 N6 120.04(14) . .
N15 Co10 N7 122.12(13) . .
N6 Co10 N7 101.99(13) . .
N15 Co10 Cl2 104.40(10) . .
N6 Co10 Cl2 100.88(10) . .
N7 Co10 Cl2 104.50(10) . .
N15 Co10 O11 74.52(12) . .
N6 Co10 O11 78.37(12) . .
N7 Co10 O11 77.50(11) . .
Cl2 Co10 O11 177.99(7) . .
O11 Co9 O9 100.35(12) . .
O11 Co9 O7 99.40(11) . .
O9 Co9 O7 98.28(12) . .
O11 Co9 N2 179.54(13) . .
O9 Co9 N2 79.21(13) . .
O7 Co9 N2 80.53(13) . .
O11 Co9 N8 81.30(12) . .
O9 Co9 N8 82.68(13) . .
O7 Co9 N8 178.67(14) . .
N2 Co9 N8 98.78(14) . .
O11 Co9 N5 80.55(13) . .
O9 Co9 N5 178.80(13) . .
O7 Co9 N5 82.33(12) . .
N2 Co9 N5 99.89(14) . .
N8 Co9 N5 96.69(13) . .
N4 Co12 N13 117.13(14) . .
N4 Co12 N3 106.41(13) . .
N13 Co12 N3 124.79(15) . .
N4 Co12 O7 80.94(12) . .
N13 Co12 O7 75.88(12) . .
N3 Co12 O7 79.41(12) . .
N4 Co12 Cl3 101.79(10) . .
N13 Co12 Cl3 103.01(10) . .
N3 Co12 Cl3 99.35(10) . .
O7 Co12 Cl3 177.24(8) . .
O10 Co14 N20 84.08(14) . .
O10 Co14 N17 178.60(14) . .
N20 Co14 N17 95.62(15) . .
O10 Co14 O12 99.36(11) . .
N20 Co14 O12 175.41(14) . .
N17 Co14 O12 80.87(13) . .
O10 Co14 N23 80.63(13) . .
N20 Co14 N23 96.40(14) . .
N17 Co14 N23 98.05(14) . .
O12 Co14 N23 81.24(13) . .
O10 Co14 O8 97.17(12) . .
N20 Co14 O8 81.65(13) . .
N17 Co14 O8 84.13(13) . .
O12 Co14 O8 100.85(12) . .
N23 Co14 O8 177.22(13) . .
N14 Co13 N24 109.90(14) . .
N14 Co13 N16 131.17(14) . .
N24 Co13 N16 106.68(14) . .
N14 Co13 O12 77.34(12) . .
N24 Co13 O12 82.00(13) . .
N16 Co13 O12 76.93(12) . .
N14 Co13 Cl3 100.52(10) . 2_745
N24 Co13 Cl3 99.87(11) . 2_745
N16 Co13 Cl3 103.90(11) . 2_745
O12 Co13 Cl3 177.57(8) . 2_745
N11 Co11 N9 116.47(14) . .
N11 Co11 N1 126.39(14) . .
N9 Co11 N1 101.64(14) . .
N11 Co11 Cl1 103.56(11) . .
N9 Co11 Cl1 103.01(11) . .
N1 Co11 Cl1 102.80(11) . .
N11 Co11 O9 74.88(12) . .
N9 Co11 O9 79.56(12) . .
N1 Co11 O9 76.78(12) . .
Cl1 Co11 O9 177.41(9) . .
O30 Co16 N18 95.49(14) . .
O30 Co16 N19 101.63(16) . .
N18 Co16 N19 95.03(15) . .
O30 Co16 N12 100.33(16) . .
N18 Co16 N12 96.70(16) . .
N19 Co16 N12 153.92(16) . .
O30 Co16 O13 88.61(15) . .
N18 Co16 O13 175.35(14) . .
N19 Co16 O13 81.97(15) . .
N12 Co16 O13 84.68(16) . .
O30 Co16 O8 175.64(15) . .
N18 Co16 O8 81.37(13) . .
N19 Co16 O8 81.72(13) . .
N12 Co16 O8 77.13(13) . .
O13 Co16 O8 94.65(13) . .
N22 Co15 N10 124.99(14) . .
N22 Co15 N21 100.24(14) . .
N10 Co15 N21 119.75(15) . .
N22 Co15 Cl4 101.45(11) . .
N10 Co15 Cl4 103.69(11) . .
N21 Co15 Cl4 103.53(11) . .
O12 C42 O11 128.3(4) . .
O12 C42 C41 116.4(4) . .
O11 C42 C41 115.3(3) . .
C31 C30 C29 121.3(5) . .
C31 C30 H30 119.3 . .
C29 C30 H30 119.3 . .
C42 O11 Co9 142.5(3) . .
C42 O11 Co10 111.4(2) . .
Co9 O11 Co10 104.97(12) . .
C28 C29 C30 121.2(5) . .
C28 C29 H29 119.4 . .
C30 C29 H29 119.4 . .
C26 O9 Co9 141.8(3) . .
C26 O9 Co11 112.0(2) . .
Co9 O9 Co11 104.43(12) . .
C42 O12 Co14 141.5(3) . .
C42 O12 Co13 111.3(2) . .
Co14 O12 Co13 103.54(12) . .
C34 O7 Co9 145.3(3) . .
C34 O7 Co12 111.8(2) . .
Co9 O7 Co12 102.49(12) . .
C25 N11 C24 102.9(4) . .
C25 N11 Co11 115.9(3) . .
C24 N11 Co11 140.7(3) . .
C41 N14 C35 104.3(3) . .
C41 N14 Co13 113.3(3) . .
C35 N14 Co13 142.4(3) . .
C26 O10 Co14 143.9(3) . .
N2 N3 C6 106.5(3) . .
N2 N3 Co12 116.9(3) . .
C6 N3 Co12 136.4(3) . .
C34 O8 Co14 135.6(3) . .
C34 O8 Co16 112.4(2) . .
Co14 O8 Co16 105.32(13) . .
N8 N7 C13 107.0(3) . .
N8 N7 Co10 120.1(2) . .
C13 N7 Co10 132.7(3) . .
N5 N4 C7 106.4(3) . .
N5 N4 Co12 117.3(3) . .
C7 N4 Co12 136.1(3) . .
N22 N23 N24 113.3(3) . .
N22 N23 Co14 123.2(3) . .
N24 N23 Co14 123.3(3) . .
N9 N8 N7 112.5(3) . .
N9 N8 Co9 123.2(3) . .
N7 N8 Co9 123.3(2) . .
N19 N20 N21 112.6(4) . .
N19 N20 Co14 123.2(3) . .
N21 N20 Co14 123.7(3) . .
N17 N18 C43 106.5(4) . .
N17 N18 Co16 118.1(3) . .
C43 N18 Co16 132.3(3) . .
N23 N22 C54 105.1(3) . .
N23 N22 Co15 119.4(3) . .
C54 N22 Co15 135.5(3) . .
N4 N5 N6 112.6(3) . .
N4 N5 Co9 122.7(3) . .
N6 N5 Co9 123.6(2) . .
N1 N2 N3 113.3(3) . .
N1 N2 Co9 123.7(3) . .
N3 N2 Co9 123.0(3) . .
N18 N17 N16 111.0(3) . .
N18 N17 Co14 122.1(3) . .
N16 N17 Co14 122.3(3) . .
N5 N6 C12 106.2(3) . .
N5 N6 Co10 119.2(2) . .
C12 N6 Co10 133.6(3) . .
O9 C26 O10 128.0(4) . .
O9 C26 C25 116.9(4) . .
O10 C26 C25 115.1(4) . .
N11 C24 C23 130.3(5) . .
N11 C24 C19 107.7(4) . .
C23 C24 C19 121.9(4) . .
C25 N10 C19 102.7(4) . .
C25 N10 Co15 116.2(3) . .
C19 N10 Co15 141.0(3) . .
C33 N13 C32 102.7(4) . .
C33 N13 Co12 115.5(3) . .
C32 N13 Co12 141.7(3) . .
C39 C38 C37 121.0(4) . .
C39 C38 H38 119.5 . .
C37 C38 H38 119.5 . .
N23 N24 C59 105.9(3) . .
N23 N24 Co13 117.7(3) . .
C59 N24 Co13 136.2(3) . .
N4 C7 C12 107.5(3) . .
N4 C7 C8 131.5(4) . .
C12 C7 C8 121.0(4) . .
N14 C35 C36 132.4(4) . .
N14 C35 C40 106.7(3) . .
C36 C35 C40 120.9(4) . .
C48 N16 N17 107.4(4) . .
C48 N16 Co13 136.1(3) . .
N17 N16 Co13 116.1(3) . .
C60 O13 Co16 130.2(4) . .
N20 N21 C315 107.0(4) . .
N20 N21 Co15 119.1(3) . .
C315 N21 Co15 133.9(3) . .
N14 C41 N15 116.6(4) . .
N14 C41 C42 121.4(4) . .
N15 C41 C42 121.9(4) . .
C41 N15 C40 103.5(3) . .
C41 N15 Co10 116.1(3) . .
C40 N15 Co10 140.4(3) . .
N15 C40 C39 130.7(4) . .
N15 C40 C35 108.8(3) . .
C39 C40 C35 120.5(4) . .
C36 C37 C38 121.6(4) . .
C36 C37 H37 119.2 . .
C38 C37 H37 119.2 . .
N6 C12 C11 131.2(4) . .
N6 C12 C7 107.2(4) . .
C11 C12 C7 121.6(4) . .
N2 N1 C1 106.5(3) . .
N2 N1 Co11 119.0(3) . .
C1 N1 Co11 134.4(3) . .
N8 N9 C18 105.9(3) . .
N8 N9 Co11 119.4(3) . .
C18 N9 Co11 134.1(3) . .
N20 N19 C49 106.6(4) . .
N20 N19 Co16 117.6(3) . .
C49 N19 Co16 133.3(3) . .
N24 C59 C54 107.4(4) . .
N24 C59 C58 130.9(4) . .
C54 C59 C58 121.7(4) . .
N9 C18 C13 108.1(3) . .
N9 C18 C17 131.0(4) . .
C13 C18 C17 120.9(4) . .
N3 C6 C1 107.2(4) . .
N3 C6 C5 132.0(4) . .
C1 C6 C5 120.7(4) . .
C38 C39 C40 118.0(4) . .
C38 C39 H39 121.0 . .
C40 C39 H39 121.0 . .
C57 C58 C59 116.2(5) . .
C57 C58 H58 121.9 . .
C59 C58 H58 121.9 . .
N7 C13 C18 106.5(3) . .
N7 C13 C14 131.0(4) . .
C18 C13 C14 122.5(4) . .
C16 C17 C18 116.6(4) . .
C16 C17 H17 121.7 . .
C18 C17 H17 121.7 . .
C10 C11 C12 116.5(5) . .
C10 C11 H11 121.8 . .
C12 C11 H11 121.8 . .
C15 C14 C13 116.5(4) . .
C15 C14 H14 121.7 . .
C13 C14 H14 121.7 . .
N12 C33 N13 117.8(4) . .
N12 C33 C34 121.5(4) . .
N13 C33 C34 120.6(4) . .
C37 C36 C35 118.1(4) . .
C37 C36 H36 121.0 . .
C35 C36 H36 121.0 . .
C59 C54 N22 108.3(4) . .
C59 C54 C55 122.2(4) . .
N22 C54 C55 129.4(4) . .
C23 C22 C21 120.7(5) . .
C23 C22 H22 119.7 . .
C21 C22 H22 119.7 . .
N10 C25 N11 116.7(4) . .
N10 C25 C26 123.1(4) . .
N11 C25 C26 120.1(4) . .
N13 C32 C31 131.4(4) . .
N13 C32 C27 107.8(4) . .
C31 C32 C27 120.8(4) . .
O7 C34 O8 128.3(4) . .
O7 C34 C33 115.0(4) . .
O8 C34 C33 116.7(4) . .
C33 N12 C27 102.4(4) . .
C33 N12 Co16 109.5(3) . .
C27 N12 Co16 145.6(3) . .
C56 C55 C54 116.0(5) . .
C56 C55 H55 122.0 . .
C54 C55 H55 122.0 . .
C22 C23 C24 117.4(5) . .
C22 C23 H23 121.3 . .
C24 C23 H23 121.3 . .
C30 C31 C32 118.2(5) . .
C30 C31 H31 120.9 . .
C32 C31 H31 120.9 . .
C11 C10 C9 122.0(5) . .
C11 C10 H10 119.0 . .
C9 C10 H10 119.0 . .
C4 C5 C6 116.8(5) . .
C4 C5 H5 121.6 . .
C6 C5 H5 121.6 . .
C58 C57 C56 122.0(4) . .
C58 C57 H57 119.0 . .
C56 C57 H57 119.0 . .
C55 C56 C57 121.8(4) . .
C55 C56 H56 119.1 . .
C57 C56 H56 119.1 . .
N12 C27 C28 129.4(5) . .
N12 C27 C32 109.2(4) . .
C28 C27 C32 121.4(5) . .
N1 C1 C2 131.8(5) . .
N1 C1 C6 106.6(4) . .
C2 C1 C6 121.6(4) . .
C9 C8 C7 115.5(4) . .
C9 C8 H8 122.3 . .
C7 C8 H8 122.3 . .
C17 C16 C15 121.6(4) . .
C17 C16 H16 119.2 . .
C15 C16 H16 119.2 . .
N10 C19 C24 109.9(4) . .
N10 C19 C20 129.7(5) . .
C24 C19 C20 120.2(4) . .
C14 C15 C16 121.9(4) . .
C14 C15 H15 119.0 . .
C16 C15 H15 119.0 . .
N16 C48 C47 132.2(5) . .
N16 C48 C43 106.8(4) . .
C47 C48 C43 120.9(5) . .
N18 C43 C48 108.3(4) . .
N18 C43 C44 129.2(5) . .
C48 C43 C44 122.4(5) . .
C46 C47 C48 116.5(6) . .
C46 C47 H47 121.7 . .
C48 C47 H47 121.7 . .
C44 C45 C46 122.7(5) . .
C44 C45 H45 118.7 . .
C46 C45 H45 118.7 . .
C45 C44 C43 115.1(6) . .
C45 C44 H44 122.5 . .
C43 C44 H44 122.5 . .
C20 C21 C22 122.1(5) . .
C20 C21 H21 118.9 . .
C22 C21 H21 118.9 . .
C53 C315 N21 132.9(5) . .
C53 C315 C49 121.8(5) . .
N21 C315 C49 105.3(4) . .
C8 C9 C10 123.4(4) . .
C8 C9 H9 118.3 . .
C10 C9 H9 118.3 . .
C3 C2 C1 116.8(5) . .
C3 C2 H2 121.6 . .
C1 C2 H2 121.6 . .
C21 C20 C19 117.7(5) . .
C21 C20 H20 121.1 . .
C19 C20 H20 121.1 . .
N19 C49 C50 129.8(5) . .
N19 C49 C315 108.4(4) . .
C50 C49 C315 121.8(5) . .
C315 C53 C52 118.1(6) . .
C315 C53 H53 121.0 . .
C52 C53 H53 121.0 . .
C51 C50 C49 113.5(6) . .
C51 C50 H50 123.3 . .
C49 C50 H50 123.3 . .
C5 C4 C3 122.5(5) . .
C5 C4 H4 118.7 . .
C3 C4 H4 118.7 . .
C2 C3 C4 121.5(5) . .
C2 C3 H3 119.3 . .
C4 C3 H3 119.3 . .
C47 C46 C45 122.4(6) . .
C47 C46 H46 118.8 . .
C45 C46 H46 118.8 . .
C29 C28 C27 117.0(5) . .
C29 C28 H28 121.5 . .
C27 C28 H28 121.5 . .
C53 C52 C51 121.2(6) . .
C53 C52 H52 119.4 . .
C51 C52 H52 119.4 . .
C52 C51 C50 123.7(6) . .
C52 C51 H51 118.1 . .
C50 C51 H51 118.1 . .
O4 Co6 O6 98.35(11) . .
O4 Co6 O2 100.89(12) . .
O6 Co6 O2 98.23(11) . .
O4 Co6 N41 176.43(12) . .
O6 Co6 N41 79.70(12) . .
O2 Co6 N41 82.40(13) . .
O4 Co6 N44 79.77(12) . .
O6 Co6 N44 82.53(12) . .
O2 Co6 N44 178.88(13) . .
N41 Co6 N44 96.96(13) . .
O4 Co6 N47 83.05(12) . .
O6 Co6 N47 178.60(12) . .
O2 Co6 N47 81.40(12) . .
N41 Co6 N47 98.90(13) . .
N44 Co6 N47 97.82(13) . .
O5 Co3 N29 178.78(13) . .
O5 Co3 N26 81.06(12) . .
N29 Co3 N26 98.75(13) . .
O5 Co3 N32 83.52(13) . .
N29 Co3 N32 95.31(14) . .
N26 Co3 N32 96.60(13) . .
O5 Co3 O1 95.91(11) . .
N29 Co3 O1 84.24(12) . .
N26 Co3 O1 176.50(12) . .
N32 Co3 O1 81.24(12) . .
O5 Co3 O3 98.47(11) . .
N29 Co3 O3 82.68(12) . .
N26 Co3 O3 82.10(12) . .
N32 Co3 O3 177.40(13) . .
O1 Co3 O3 100.17(11) . .
N38 Co2 N27 91.60(13) . .
N38 Co2 N28 155.44(14) . .
N27 Co2 N28 100.67(13) . .
N38 Co2 O17 82.77(13) . .
N27 Co2 O17 172.48(13) . .
N28 Co2 O17 82.84(13) . .
N38 Co2 O3 79.27(12) . .
N27 Co2 O3 79.90(12) . .
N28 Co2 O3 82.03(11) . .
O17 Co2 O3 94.10(12) . .
N38 Co2 Cl6 98.97(10) . .
N27 Co2 Cl6 92.71(10) . .
N28 Co2 Cl6 101.58(10) . .
O17 Co2 Cl6 93.09(11) . .
O3 Co2 Cl6 172.31(8) . .
O15 Co1 N30 92.08(13) . .
O15 Co1 N36 102.50(14) . .
N30 Co1 N36 98.38(14) . .
O15 Co1 N33 99.97(14) . .
N30 Co1 N33 94.63(13) . .
N36 Co1 N33 153.51(14) . .
O15 Co1 O20 91.55(14) . .
N30 Co1 O20 175.15(13) . .
N36 Co1 O20 83.97(14) . .
N33 Co1 O20 81.57(13) . .
O15 Co1 O1 173.00(12) . .
N30 Co1 O1 81.03(12) . .
N36 Co1 O1 77.45(12) . .
N33 Co1 O1 81.94(12) . .
O20 Co1 O1 95.40(12) . .
N45 Co7 N35 115.85(13) . .
N45 Co7 N40 96.66(13) . .
N35 Co7 N40 133.82(13) . .
N45 Co7 Cl7 105.21(10) . .
N35 Co7 Cl7 100.57(10) . .
N40 Co7 Cl7 101.35(10) . .
N45 Co7 O6 83.34(12) . .
N35 Co7 O6 74.59(12) . .
N40 Co7 O6 77.92(12) . .
Cl7 Co7 O6 171.43(8) . .
N37 Co8 N46 118.54(15) . .
N37 Co8 N42 119.05(15) . .
N46 Co8 N42 108.17(13) . .
N37 Co8 Cl6 104.29(11) . 2_645
N46 Co8 Cl6 104.94(10) . 2_645
N42 Co8 Cl6 98.76(10) . 2_645
N37 Co8 O2 75.51(12) . .
N46 Co8 O2 77.70(12) . .
N42 Co8 O2 78.79(12) . .
Cl6 Co8 O2 176.92(8) 2_645 .
N39 Co5 N48 113.88(14) . .
N39 Co5 N43 125.64(14) . .
N48 Co5 N43 103.66(13) . .
N39 Co5 Cl8 106.06(10) . .
N48 Co5 Cl8 100.61(10) . .
N43 Co5 Cl8 103.85(10) . .
N31 Co4 N34 116.38(14) . .
N31 Co4 N25 101.62(13) . .
N34 Co4 N25 124.88(13) . .
N31 Co4 Cl5 102.85(11) . .
N34 Co4 Cl5 104.98(10) . .
N25 Co4 Cl5 103.50(10) . .
Co8 Cl6 Co2 126.30(5) 2_655 .
C119 C121 C122 116.2(4) . .
C119 C121 H121 121.9 . .
C122 C121 H121 121.9 . .
C95 O1 Co3 133.1(2) . .
C95 O1 Co1 113.4(2) . .
Co3 O1 Co1 106.02(13) . .
N37 C88 C89 130.5(5) . .
N37 C88 C93 107.3(4) . .
C89 C88 C93 122.2(5) . .
C103 O4 Co6 140.9(3) . .
C87 O5 Co3 146.8(3) . .
C90 C89 C88 116.1(5) . .
C90 C89 H89 121.9 . .
C88 C89 H89 121.9 . .
C103 O3 Co3 134.6(3) . .
C103 O3 Co2 110.6(2) . .
Co3 O3 Co2 103.83(12) . .
C91 C92 C93 117.6(6) . .
C91 C92 H92 121.2 . .
C93 C92 H92 121.2 . .
C87 O6 Co6 136.0(3) . .
C87 O6 Co7 114.0(2) . .
Co6 O6 Co7 105.97(12) . .
C86 N34 C85 103.4(3) . .
C86 N34 Co4 118.5(3) . .
C85 N34 Co4 138.1(3) . .
C89 C90 C91 121.6(5) . .
C89 C90 H90 119.2 . .
C91 C90 H90 119.2 . .
C95 O2 Co6 146.4(3) . .
C95 O2 Co8 109.9(2) . .
Co6 O2 Co8 101.39(12) . .
C102 N39 C96 102.3(3) . .
C102 N39 Co5 117.7(3) . .
C96 N39 Co5 139.8(3) . .
N25 N26 N27 111.9(3) . .
N25 N26 Co3 125.0(2) . .
N27 N26 Co3 121.8(2) . .
N31 N32 N33 112.7(3) . .
N31 N32 Co3 124.4(3) . .
N33 N32 Co3 122.8(3) . .
N43 N44 N45 112.4(3) . .
N43 N44 Co6 124.1(3) . .
N45 N44 Co6 123.3(2) . .
N29 N30 C73 106.6(3) . .
N29 N30 Co1 118.4(3) . .
C73 N30 Co1 134.2(3) . .
C94 N37 C88 104.0(4) . .
C94 N37 Co8 115.6(3) . .
C88 N37 Co8 140.4(3) . .
N28 N29 N30 112.5(3) . .
N28 N29 Co3 122.9(2) . .
N30 N29 Co3 122.5(3) . .
C86 N35 C80 102.3(3) . .
C86 N35 Co7 115.5(3) . .
C80 N35 Co7 142.0(3) . .
N42 N41 N40 113.6(3) . .
N42 N41 Co6 121.6(3) . .
N40 N41 Co6 124.1(2) . .
N44 N43 C122 106.1(3) . .
N44 N43 Co5 118.7(3) . .
C122 N43 Co5 135.2(3) . .
N26 N25 C62 107.1(3) . .
N26 N25 Co4 118.7(2) . .
C62 N25 Co4 133.7(3) . .
N44 N45 C116 106.6(3) . .
N44 N45 Co7 117.8(2) . .
C116 N45 Co7 135.1(3) . .
N26 N27 C67 106.1(3) . .
N26 N27 Co2 117.8(2) . .
C67 N27 Co2 135.9(3) . .
N41 N42 C109 105.4(3) . .
N41 N42 Co8 119.6(3) . .
C109 N42 Co8 134.8(3) . .
N47 N48 C115 107.4(3) . .
N47 N48 Co5 119.2(2) . .
C115 N48 Co5 133.1(3) . .
N32 N31 C74 106.3(3) . .
N32 N31 Co4 119.7(3) . .
C74 N31 Co4 133.8(3) . .
N29 N28 C68 106.7(3) . .
N29 N28 Co2 117.4(2) . .
C68 N28 Co2 132.2(3) . .
C99 C100 C101 117.3(4) . .
C99 C100 H100 121.3 . .
C101 C100 H100 121.3 . .
N39 C102 N38 118.4(3) . .
N39 C102 C103 121.4(4) . .
N38 C102 C103 120.3(3) . .
C81 C80 N35 130.2(4) . .
C81 C80 C85 121.0(4) . .
N35 C80 C85 108.8(3) . .
N48 N47 N46 111.4(3) . .
N48 N47 Co6 122.4(2) . .
N46 N47 Co6 122.5(2) . .
N35 C86 N34 117.4(3) . .
N35 C86 C87 120.8(4) . .
N34 C86 C87 121.7(4) . .
C112 C111 C110 115.4(4) . .
C112 C111 H111 122.3 . .
C110 C111 H111 122.3 . .
C102 N38 C101 102.0(3) . .
C102 N38 Co2 109.5(2) . .
C101 N38 Co2 144.6(3) . .
C97 C98 C99 121.6(4) . .
C97 C98 H98 119.2 . .
C99 C98 H98 119.2 . .
C100 C99 C98 121.2(4) . .
C100 C99 H99 119.4 . .
C98 C99 H99 119.4 . .
C124 O20 Co1 129.6(4) . .
N47 N46 C110 106.4(3) . .
N47 N46 Co8 117.1(2) . .
C110 N46 Co8 136.3(3) . .
N32 N33 C79 106.1(3) . .
N32 N33 Co1 117.3(3) . .
C79 N33 Co1 134.3(3) . .
C71 C72 C73 116.4(4) . .
C71 C72 H72 121.8 . .
C73 C72 H72 121.8 . .
N45 C116 C117 131.2(4) . .
N45 C116 C122 107.0(4) . .
C117 C116 C122 121.8(4) . .
N39 C96 C101 109.2(3) . .
N39 C96 C97 130.2(4) . .
C101 C96 C97 120.6(4) . .
N28 C68 C69 131.8(4) . .
N28 C68 C73 106.5(3) . .
C69 C68 C73 121.7(4) . .
O2 C95 O1 127.3(4) . .
O2 C95 C94 116.7(4) . .
O1 C95 C94 116.0(4) . .
N41 N40 C104 105.0(3) . .
N41 N40 Co7 117.4(2) . .
C104 N40 Co7 136.9(3) . .
N38 C101 C100 129.8(4) . .
N38 C101 C96 108.2(3) . .
C100 C101 C96 122.0(4) . .
N48 C115 C114 132.7(4) . .
N48 C115 C110 107.3(3) . .
C114 C115 C110 120.0(4) . .
C94 N36 C93 102.3(4) . .
C94 N36 Co1 109.9(3) . .
C93 N36 Co1 145.9(3) . .
N46 C110 C115 107.5(3) . .
N46 C110 C111 130.3(4) . .
C115 C110 C111 122.1(4) . .
N43 C122 C116 107.9(3) . .
N43 C122 C121 130.6(4) . .
C116 C122 C121 121.4(4) . .
N30 C73 C68 107.7(3) . .
N30 C73 C72 131.3(4) . .
C68 C73 C72 120.9(4) . .
C72 C71 C70 122.1(4) . .
C72 C71 H71 119.0 . .
C70 C71 H71 119.0 . .
C118 C117 C116 117.3(5) . .
C118 C117 H117 121.3 . .
C116 C117 H117 121.3 . .
O6 C87 O5 127.5(4) . .
O6 C87 C86 115.0(3) . .
O5 C87 C86 117.4(4) . .
O3 C103 O4 127.5(4) . .
O3 C103 C102 118.5(4) . .
O4 C103 C102 114.0(3) . .
N33 C79 C74 107.3(4) . .
N33 C79 C78 131.6(4) . .
C74 C79 C78 121.0(4) . .
C82 C81 C80 117.1(4) . .
C82 C81 H81 121.5 . .
C80 C81 H81 121.5 . .
C84 C83 C82 122.7(4) . .
C84 C83 H83 118.7 . .
C82 C83 H83 118.7 . .
C106 C105 C104 115.6(4) . .
C106 C105 H105 122.2 . .
C104 C105 H105 122.2 . .
C98 C97 C96 117.2(4) . .
C98 C97 H97 121.4 . .
C96 C97 H97 121.4 . .
N40 C104 C109 109.1(4) . .
N40 C104 C105 130.1(4) . .
C109 C104 C105 120.7(4) . .
N36 C94 N37 117.0(4) . .
N36 C94 C95 122.2(4) . .
N37 C94 C95 120.8(4) . .
C64 C63 C62 115.7(4) . .
C64 C63 H63 122.1 . .
C62 C63 H63 122.1 . .
C109 C108 C107 113.9(5) . .
C109 C108 H108 123.0 . .
C107 C108 H108 123.0 . .
N25 C62 C67 107.3(4) . .
N25 C62 C63 130.7(4) . .
C67 C62 C63 122.0(4) . .
N34 C85 C84 130.3(4) . .
N34 C85 C80 108.1(3) . .
C84 C85 C80 121.6(4) . .
C81 C82 C83 121.6(4) . .
C81 C82 H82 119.2 . .
C83 C82 H82 119.2 . .
C70 C69 C68 116.5(4) . .
C70 C69 H69 121.7 . .
C68 C69 H69 121.7 . .
N31 C74 C79 107.5(4) . .
N31 C74 C75 130.6(4) . .
C79 C74 C75 121.9(4) . .
C66 C65 C64 121.0(4) . .
C66 C65 H65 119.5 . .
C64 C65 H65 119.5 . .
C113 C114 C115 118.6(4) . .
C113 C114 H114 120.7 . .
C115 C114 H114 120.7 . .
C65 C66 C67 117.6(4) . .
C65 C66 H66 121.2 . .
C67 C66 H66 121.2 . .
N27 C67 C62 107.6(4) . .
N27 C67 C66 131.6(4) . .
C62 C67 C66 120.6(4) . .
C69 C70 C71 122.4(4) . .
C69 C70 H70 118.8 . .
C71 C70 H70 118.8 . .
C63 C64 C65 122.9(4) . .
C63 C64 H64 118.5 . .
C65 C64 H64 118.5 . .
C104 C109 N42 106.8(4) . .
C104 C109 C108 124.3(4) . .
N42 C109 C108 129.0(4) . .
C117 C118 C119 121.2(5) . .
C117 C118 H118 119.4 . .
C119 C118 H118 119.4 . .
C105 C106 C107 122.5(4) . .
C105 C106 H106 118.7 . .
C107 C106 H106 118.7 . .
C83 C84 C85 116.0(4) . .
C83 C84 H84 122.0 . .
C85 C84 H84 122.0 . .
C106 C107 C108 122.8(5) . .
C106 C107 H107 118.6 . .
C108 C107 H107 118.6 . .
N36 C93 C92 131.2(5) . .
N36 C93 C88 109.3(4) . .
C92 C93 C88 119.5(5) . .
C111 C112 C113 123.4(4) . .
C111 C112 H112 118.3 . .
C113 C112 H112 118.3 . .
C78 C77 C76 122.2(5) . .
C78 C77 H77 118.9 . .
C76 C77 H77 118.9 . .
C121 C119 C118 122.0(4) . .
C121 C119 H119 119.0 . .
C118 C119 H119 119.0 . .
C77 C78 C79 116.7(5) . .
C77 C78 H78 121.7 . .
C79 C78 H78 121.7 . .
C114 C113 C112 120.6(4) . .
C114 C113 H113 119.7 . .
C112 C113 H113 119.7 . .
C92 C91 C90 122.9(5) . .
C92 C91 H91 118.6 . .
C90 C91 H91 118.6 . .
C76 C75 C74 116.0(5) . .
C76 C75 H75 122.0 . .
C74 C75 H75 122.0 . .
C75 C76 C77 122.3(5) . .
C75 C76 H76 118.9 . .
C77 C76 H76 118.9 . .
Co12 Cl3 Co13 125.37(5) . 2_755
O20 C124 C123 108.9(8) . .
O20 C124 H12A 109.9 . .
C123 C124 H12A 109.9 . .
O20 C124 H12B 109.9 . .
C123 C124 H12B 109.9 . .
H12A C124 H12B 108.3 . .
C124 C123 H12C 109.5 . .
C124 C123 H12D 109.5 . .
H12C C123 H12D 109.5 . .
C124 C123 H12E 109.5 . .
H12C C123 H12E 109.5 . .
H12D C123 H12E 109.5 . .
O13 C60 C61 114.6(7) . .
O13 C60 H60A 108.6 . .
C61 C60 H60A 108.6 . .
O13 C60 H60B 108.6 . .
C61 C60 H60B 108.6 . .
H60A C60 H60B 107.6 . .
C60 C61 H61A 109.5 . .
C60 C61 H61B 109.5 . .
H61A C61 H61B 109.5 . .
C60 C61 H61C 109.5 . .
H61A C61 H61C 109.5 . .
H61B C61 H61C 109.5 . .
C125 O17 Co2 120.4(4) . .
C126 C125 O17 110.7(13) . .
C126 C125 H12F 109.5 . .
O17 C125 H12F 109.5 . .
C126 C125 H12G 109.5 . .
O17 C125 H12G 109.5 . .
H12F C125 H12G 108.1 . .
C125 C126 H12H 109.5 . .
C125 C126 H12I 109.5 . .
H12H C126 H12I 109.5 . .
C125 C126 H12J 109.5 . .
H12H C126 H12J 109.5 . .
H12I C126 H12J 109.5 . .

loop_
_geom_bond_atom_site_label_1
_geom_bond_atom_site_label_2
_geom_bond_distance
_geom_bond_site_symmetry_2
Co10 N15 2.064(3) .
Co10 N6 2.065(3) .
Co10 N7 2.066(3) .
Co10 Cl2 2.2910(12) .
Co10 O11 2.391(3) .
Co9 O11 2.044(3) .
Co9 O9 2.048(3) .
Co9 O7 2.056(3) .
Co9 N2 2.089(3) .
Co9 N8 2.089(3) .
Co9 N5 2.114(3) .
Co12 N4 2.036(3) .
Co12 N13 2.038(4) .
Co12 N3 2.087(3) .
Co12 O7 2.324(3) .
Co12 Cl3 2.3628(12) .
Co14 O10 2.033(3) .
Co14 N20 2.068(4) .
Co14 N17 2.087(4) .
Co14 O12 2.093(3) .
Co14 N23 2.099(3) .
Co14 O8 2.113(3) .
Co13 N14 2.050(3) .
Co13 N24 2.052(4) .
Co13 N16 2.075(4) .
Co13 O12 2.291(3) .
Co13 Cl3 2.3804(12) 2_745
Co11 N11 2.069(4) .
Co11 N9 2.081(4) .
Co11 N1 2.094(4) .
Co11 Cl1 2.2907(14) .
Co11 O9 2.363(3) .
Co16 O30 2.078(3) .
Co16 N18 2.132(4) .
Co16 N19 2.136(4) .
Co16 N12 2.151(4) .
Co16 O13 2.192(4) .
Co16 O8 2.255(3) .
Co15 N22 2.060(4) .
Co15 N10 2.062(4) .
Co15 N21 2.073(4) .
Co15 Cl4 2.2708(13) .
C42 O12 1.248(5) .
C42 O11 1.260(5) .
C42 C41 1.465(5) .
C30 C31 1.369(7) .
C30 C29 1.420(8) .
C30 H30 0.9300 .
C29 C28 1.396(8) .
C29 H29 0.9300 .
O9 C26 1.251(5) .
O7 C34 1.256(5) .
N11 C25 1.367(6) .
N11 C24 1.390(6) .
N14 C41 1.336(5) .
N14 C35 1.386(5) .
O10 C26 1.272(5) .
N3 N2 1.337(5) .
N3 C6 1.359(5) .
O8 C34 1.257(5) .
N7 N8 1.336(5) .
N7 C13 1.362(5) .
N4 N5 1.334(4) .
N4 C7 1.363(5) .
N23 N22 1.337(5) .
N23 N24 1.340(5) .
N8 N9 1.325(5) .
N20 N19 1.330(5) .
N20 N21 1.344(5) .
N18 N17 1.352(5) .
N18 C43 1.368(6) .
N22 C54 1.388(5) .
N5 N6 1.345(5) .
N2 N1 1.314(5) .
N17 N16 1.363(5) .
N6 C12 1.365(5) .
C26 C25 1.451(6) .
C24 C23 1.391(7) .
C24 C19 1.402(7) .
N10 C25 1.331(6) .
N10 C19 1.385(6) .
N13 C33 1.341(5) .
N13 C32 1.393(5) .
C38 C39 1.379(6) .
C38 C37 1.429(6) .
C38 H38 0.9300 .
N24 C59 1.382(5) .
C7 C12 1.414(6) .
C7 C8 1.433(6) .
C35 C36 1.391(6) .
C35 C40 1.431(6) .
N16 C48 1.362(6) .
O13 C60 1.428(8) .
N21 C315 1.376(6) .
C41 N15 1.336(5) .
N15 C40 1.376(5) .
C40 C39 1.414(6) .
C37 C36 1.383(6) .
C37 H37 0.9300 .
C12 C11 1.412(6) .
N1 C1 1.381(6) .
N9 C18 1.371(5) .
N19 C49 1.351(6) .
C59 C54 1.387(6) .
C59 C58 1.411(6) .
C18 C13 1.399(6) .
C18 C17 1.411(6) .
C6 C1 1.419(6) .
C6 C5 1.419(6) .
C39 H39 0.9300 .
C58 C57 1.376(7) .
C58 H58 0.9300 .
C13 C14 1.404(6) .
C17 C16 1.387(7) .
C17 H17 0.9300 .
C11 C10 1.380(7) .
C11 H11 0.9300 .
C14 C15 1.368(7) .
C14 H14 0.9300 .
C33 N12 1.333(6) .
C33 C34 1.475(6) .
C36 H36 0.9300 .
C54 C55 1.414(6) .
C22 C23 1.376(7) .
C22 C21 1.430(8) .
C22 H22 0.9300 .
C32 C31 1.401(6) .
C32 C27 1.408(7) .
N12 C27 1.385(6) .
C55 C56 1.372(7) .
C55 H55 0.9300 .
C23 H23 0.9300 .
C31 H31 0.9300 .
C10 C9 1.402(8) .
C10 H10 0.9300 .
C5 C4 1.363(8) .
C5 H5 0.9300 .
C57 C56 1.431(8) .
C57 H57 0.9300 .
C56 H56 0.9300 .
C27 C28 1.401(7) .
C1 C2 1.408(7) .
C8 C9 1.376(7) .
C8 H8 0.9300 .
C16 C15 1.427(7) .
C16 H16 0.9300 .
C19 C20 1.412(6) .
C15 H15 0.9300 .
C48 C47 1.397(7) .
C48 C43 1.413(7) .
C43 C44 1.428(7) .
C47 C46 1.380(8) .
C47 H47 0.9300 .
C45 C44 1.366(9) .
C45 C46 1.420(10) .
C45 H45 0.9300 .
C44 H44 0.9300 .
C21 C20 1.347(7) .
C21 H21 0.9300 .
C315 C53 1.368(7) .
C315 C49 1.436(8) .
C9 H9 0.9300 .
C2 C3 1.378(8) .
C2 H2 0.9300 .
C20 H20 0.9300 .
C49 C50 1.428(7) .
C53 C52 1.380(9) .
C53 H53 0.9300 .
C50 C51 1.421(10) .
C50 H50 0.9300 .
C4 C3 1.430(9) .
C4 H4 0.9300 .
C3 H3 0.9300 .
C46 H46 0.9300 .
C28 H28 0.9300 .
C52 C51 1.407(11) .
C52 H52 0.9300 .
C51 H51 0.9300 .
Co6 O4 2.038(3) .
Co6 O6 2.055(3) .
Co6 O2 2.076(3) .
Co6 N41 2.085(3) .
Co6 N44 2.099(3) .
Co6 N47 2.113(3) .
Co3 O5 2.038(3) .
Co3 N29 2.071(3) .
Co3 N26 2.089(3) .
Co3 N32 2.090(3) .
Co3 O1 2.118(3) .
Co3 O3 2.142(3) .
Co2 N38 2.111(3) .
Co2 N27 2.124(3) .
Co2 N28 2.139(3) .
Co2 O17 2.190(3) .
Co2 O3 2.234(3) .
Co2 Cl6 2.4575(12) .
Co1 O15 2.076(3) .
Co1 N30 2.142(3) .
Co1 N36 2.148(4) .
Co1 N33 2.151(4) .
Co1 O20 2.163(3) .
Co1 O1 2.229(3) .
Co7 N45 2.082(3) .
Co7 N35 2.090(4) .
Co7 N40 2.121(3) .
Co7 Cl7 2.2978(12) .
Co7 O6 2.311(3) .
Co8 N37 2.030(4) .
Co8 N46 2.042(3) .
Co8 N42 2.055(3) .
Co8 Cl6 2.3342(12) 2_645
Co8 O2 2.374(3) .
Co5 N39 2.043(4) .
Co5 N48 2.063(3) .
Co5 N43 2.070(3) .
Co5 Cl8 2.2814(12) .
Co4 N31 2.058(4) .
Co4 N34 2.060(3) .
Co4 N25 2.071(3) .
Co4 Cl5 2.2867(12) .
Cl6 Co8 2.3342(12) 2_655
C121 C119 1.379(7) .
C121 C122 1.407(6) .
C121 H121 0.9300 .
O1 C95 1.275(5) .
C88 N37 1.390(6) .
C88 C89 1.390(7) .
C88 C93 1.417(7) .
O4 C103 1.260(5) .
O5 C87 1.260(5) .
C89 C90 1.390(8) .
C89 H89 0.9300 .
O3 C103 1.249(5) .
C92 C91 1.345(8) .
C92 C93 1.410(7) .
C92 H92 0.9300 .
O6 C87 1.254(5) .
N34 C86 1.344(5) .
N34 C85 1.382(5) .
C90 C91 1.392(9) .
C90 H90 0.9300 .
O2 C95 1.233(5) .
N39 C102 1.331(5) .
N39 C96 1.387(5) .
N26 N25 1.332(4) .
N26 N27 1.342(4) .
N32 N31 1.328(5) .
N32 N33 1.335(5) .
N44 N43 1.332(5) .
N44 N45 1.342(5) .
N30 N29 1.332(5) .
N30 C73 1.362(5) .
N37 C94 1.346(5) .
N29 N28 1.332(5) .
N35 C86 1.332(5) .
N35 C80 1.401(5) .
N41 N42 1.336(4) .
N41 N40 1.342(5) .
N43 C122 1.373(5) .
N25 C62 1.356(5) .
N45 C116 1.369(5) .
N27 C67 1.368(5) .
N42 C109 1.397(5) .
N48 N47 1.341(5) .
N48 C115 1.362(5) .
N31 C74 1.364(6) .
N28 C68 1.375(5) .
C100 C99 1.381(6) .
C100 C101 1.400(6) .
C100 H100 0.9300 .
C102 N38 1.344(5) .
C102 C103 1.487(5) .
C80 C81 1.399(6) .
C80 C85 1.408(6) .
N47 N46 1.342(4) .
C86 C87 1.459(5) .
C111 C112 1.364(7) .
C111 C110 1.425(6) .
C111 H111 0.9300 .
N38 C101 1.399(5) .
C98 C97 1.386(6) .
C98 C99 1.426(6) .
C98 H98 0.9300 .
C99 H99 0.9300 .
O20 C124 1.429(6) .
N46 C110 1.379(5) .
N33 C79 1.367(5) .
C72 C71 1.378(6) .
C72 C73 1.422(5) .
C72 H72 0.9300 .
C116 C117 1.399(6) .
C116 C122 1.401(6) .
C96 C101 1.405(6) .
C96 C97 1.415(6) .
C68 C69 1.401(6) .
C68 C73 1.411(6) .
C95 C94 1.460(5) .
N40 C104 1.372(5) .
C115 C114 1.394(6) .
C115 C110 1.398(6) .
N36 C94 1.345(5) .
N36 C93 1.401(5) .
C71 C70 1.407(7) .
C71 H71 0.9300 .
C117 C118 1.358(7) .
C117 H117 0.9300 .
C79 C74 1.399(6) .
C79 C78 1.401(6) .
C81 C82 1.386(6) .
C81 H81 0.9300 .
C83 C84 1.385(6) .
C83 C82 1.391(7) .
C83 H83 0.9300 .
C105 C106 1.387(7) .
C105 C104 1.428(6) .
C105 H105 0.9300 .
C97 H97 0.9300 .
C104 C109 1.387(6) .
C63 C64 1.370(7) .
C63 C62 1.425(6) .
C63 H63 0.9300 .
C108 C109 1.399(6) .
C108 C107 1.414(7) .
C108 H108 0.9300 .
C62 C67 1.399(6) .
C85 C84 1.408(6) .
C82 H82 0.9300 .
C69 C70 1.378(6) .
C69 H69 0.9300 .
C74 C75 1.415(6) .
C65 C66 1.379(6) .
C65 C64 1.418(7) .
C65 H65 0.9300 .
C114 C113 1.371(7) .
C114 H114 0.9300 .
C66 C67 1.408(6) .
C66 H66 0.9300 .
C70 H70 0.9300 .
C64 H64 0.9300 .
C118 C119 1.437(8) .
C118 H118 0.9300 .
C106 C107 1.392(8) .
C106 H106 0.9300 .
C84 H84 0.9300 .
C107 H107 0.9300 .
C112 C113 1.404(7) .
C112 H112 0.9300 .
C77 C78 1.375(7) .
C77 C76 1.405(8) .
C77 H77 0.9300 .
C119 H119 0.9300 .
C78 H78 0.9300 .
C113 H113 0.9300 .
C91 H91 0.9300 .
C75 C76 1.369(7) .
C75 H75 0.9300 .
C76 H76 0.9300 .
Cl3 Co13 2.3804(12) 2_755
C124 C123 1.582(14) .
C124 H12A 0.9700 .
C124 H12B 0.9700 .
C123 H12C 0.9600 .
C123 H12D 0.9600 .
C123 H12E 0.9600 .
C60 C61 1.533(12) .
C60 H60A 0.9700 .
C60 H60B 0.9700 .
C61 H61A 0.9600 .
C61 H61B 0.9600 .
C61 H61C 0.9600 .
O17 C125 1.598(13) .
C125 C126 1.476(16) .
C125 H12F 0.9700 .
C125 H12G 0.9700 .
C126 H12H 0.9600 .
C126 H12I 0.9600 .
C126 H12J 0.9600 .

loop_
_geom_torsion_atom_site_label_1
_geom_torsion_atom_site_label_2
_geom_torsion_atom_site_label_3
_geom_torsion_atom_site_label_4
_geom_torsion
_geom_torsion_site_symmetry_1
_geom_torsion_site_symmetry_4
O12 C42 O11 Co9 -7.5(7) . .
C41 C42 O11 Co9 172.6(3) . .
O12 C42 O11 Co10 -172.3(3) . .
C41 C42 O11 Co10 7.8(4) . .
O9 Co9 O11 C42 64.9(4) . .
O7 Co9 O11 C42 -35.3(4) . .
N2 Co9 O11 C42 47(20) . .
N8 Co9 O11 C42 145.8(4) . .
N5 Co9 O11 C42 -115.9(4) . .
O9 Co9 O11 Co10 -129.67(12) . .
O7 Co9 O11 Co10 130.03(12) . .
N2 Co9 O11 Co10 -148(30) . .
N8 Co9 O11 Co10 -48.82(13) . .
N5 Co9 O11 Co10 49.52(12) . .
N15 Co10 O11 C42 -8.3(2) . .
N6 Co10 O11 C42 117.7(3) . .
N7 Co10 O11 C42 -137.1(3) . .
Cl2 Co10 O11 C42 50(2) . .
N15 Co10 O11 Co9 -178.79(15) . .
N6 Co10 O11 Co9 -52.82(13) . .
N7 Co10 O11 Co9 52.42(13) . .
Cl2 Co10 O11 Co9 -121(2) . .
C31 C30 C29 C28 2.4(12) . .
O11 Co9 O9 C26 -34.7(5) . .
O7 Co9 O9 C26 66.5(4) . .
N2 Co9 O9 C26 145.2(5) . .
N8 Co9 O9 C26 -114.4(4) . .
N5 Co9 O9 C26 -173(100) . .
O11 Co9 O9 Co11 127.59(12) . .
O7 Co9 O9 Co11 -131.20(12) . .
N2 Co9 O9 Co11 -52.55(14) . .
N8 Co9 O9 Co11 47.88(13) . .
N5 Co9 O9 Co11 -11(6) . .
N11 Co11 O9 C26 -3.2(3) . .
N9 Co11 O9 C26 118.1(3) . .
N1 Co11 O9 C26 -137.2(3) . .
Cl1 Co11 O9 C26 -56(2) . .
N11 Co11 O9 Co9 -171.43(16) . .
N9 Co11 O9 Co9 -50.14(14) . .
N1 Co11 O9 Co9 54.57(14) . .
Cl1 Co11 O9 Co9 135.5(18) . .
O11 C42 O12 Co14 -24.2(7) . .
C41 C42 O12 Co14 155.8(3) . .
O11 C42 O12 Co13 -177.8(3) . .
C41 C42 O12 Co13 2.1(4) . .
O10 Co14 O12 C42 -26.8(4) . .
N20 Co14 O12 C42 -165.0(15) . .
N17 Co14 O12 C42 154.6(4) . .
N23 Co14 O12 C42 -105.7(4) . .
O8 Co14 O12 C42 72.5(4) . .
O10 Co14 O12 Co13 128.07(12) . .
N20 Co14 O12 Co13 -10.2(17) . .
N17 Co14 O12 Co13 -50.53(13) . .
N23 Co14 O12 Co13 49.16(13) . .
O8 Co14 O12 Co13 -132.71(12) . .
N14 Co13 O12 C42 0.0(3) . .
N24 Co13 O12 C42 112.5(3) . .
N16 Co13 O12 C42 -138.2(3) . .
Cl3 Co13 O12 C42 -28(2) 2_745 .
N14 Co13 O12 Co14 -163.55(15) . .
N24 Co13 O12 Co14 -50.98(13) . .
N16 Co13 O12 Co14 58.30(14) . .
Cl3 Co13 O12 Co14 168.5(19) 2_745 .
O11 Co9 O7 C34 61.4(5) . .
O9 Co9 O7 C34 -40.7(5) . .
N2 Co9 O7 C34 -118.2(5) . .
N8 Co9 O7 C34 -177(100) . .
N5 Co9 O7 C34 140.4(5) . .
O11 Co9 O7 Co12 -127.50(12) . .
O9 Co9 O7 Co12 130.49(12) . .
N2 Co9 O7 Co12 52.96(13) . .
N8 Co9 O7 Co12 -6(6) . .
N5 Co9 O7 Co12 -48.47(13) . .
N4 Co12 O7 C34 -131.6(3) . .
N13 Co12 O7 C34 -10.5(3) . .
N3 Co12 O7 C34 119.7(3) . .
Cl3 Co12 O7 C34 56.2(18) . .
N4 Co12 O7 Co9 53.83(13) . .
N13 Co12 O7 Co9 174.91(16) . .
N3 Co12 O7 Co9 -54.88(13) . .
Cl3 Co12 O7 Co9 -118.4(17) . .
N9 Co11 N11 C25 -67.3(3) . .
N1 Co11 N11 C25 63.0(3) . .
Cl1 Co11 N11 C25 -179.5(3) . .
O9 Co11 N11 C25 2.6(3) . .
N9 Co11 N11 C24 103.6(4) . .
N1 Co11 N11 C24 -126.1(4) . .
Cl1 Co11 N11 C24 -8.7(5) . .
O9 Co11 N11 C24 173.4(5) . .
N24 Co13 N14 C41 -78.7(3) . .
N16 Co13 N14 C41 57.5(3) . .
O12 Co13 N14 C41 -2.2(3) . .
Cl3 Co13 N14 C41 176.7(3) 2_745 .
N24 Co13 N14 C35 102.1(5) . .
N16 Co13 N14 C35 -121.7(4) . .
O12 Co13 N14 C35 178.6(5) . .
Cl3 Co13 N14 C35 -2.5(5) 2_745 .
N20 Co14 O10 C26 -116.1(5) . .
N17 Co14 O10 C26 166(30) . .
O12 Co14 O10 C26 67.0(5) . .
N23 Co14 O10 C26 146.4(5) . .
O8 Co14 O10 C26 -35.3(5) . .
N4 Co12 N3 N2 -44.7(3) . .
N13 Co12 N3 N2 96.9(3) . .
O7 Co12 N3 N2 32.5(3) . .
Cl3 Co12 N3 N2 -150.0(3) . .
N4 Co12 N3 C6 140.3(4) . .
N13 Co12 N3 C6 -78.1(5) . .
O7 Co12 N3 C6 -142.5(5) . .
Cl3 Co12 N3 C6 35.0(5) . .
O10 Co14 O8 C34 79.7(4) . .
N20 Co14 O8 C34 162.6(4) . .
N17 Co14 O8 C34 -100.8(4) . .
O12 Co14 O8 C34 -21.3(4) . .
N23 Co14 O8 C34 117(3) . .
O10 Co14 O8 Co16 -132.69(13) . .
N20 Co14 O8 Co16 -49.79(15) . .
N17 Co14 O8 Co16 46.79(15) . .
O12 Co14 O8 Co16 126.30(13) . .
N23 Co14 O8 Co16 -95(3) . .
O30 Co16 O8 C34 62.9(18) . .
N18 Co16 O8 C34 107.0(3) . .
N19 Co16 O8 C34 -156.6(3) . .
N12 Co16 O8 C34 8.0(3) . .
O13 Co16 O8 C34 -75.4(3) . .
O30 Co16 O8 Co14 -93.2(17) . .
N18 Co16 O8 Co14 -49.08(15) . .
N19 Co16 O8 Co14 47.34(15) . .
N12 Co16 O8 Co14 -148.04(18) . .
O13 Co16 O8 Co14 128.51(15) . .
N15 Co10 N7 N8 -96.9(3) . .
N6 Co10 N7 N8 40.7(3) . .
Cl2 Co10 N7 N8 145.4(3) . .
O11 Co10 N7 N8 -34.4(3) . .
N15 Co10 N7 C13 77.3(4) . .
N6 Co10 N7 C13 -145.2(4) . .
Cl2 Co10 N7 C13 -40.5(4) . .
O11 Co10 N7 C13 139.8(4) . .
N13 Co12 N4 N5 -106.0(3) . .
N3 Co12 N4 N5 39.0(3) . .
O7 Co12 N4 N5 -37.1(3) . .
Cl3 Co12 N4 N5 142.5(3) . .
N13 Co12 N4 C7 67.8(4) . .
N3 Co12 N4 C7 -147.2(4) . .
O7 Co12 N4 C7 136.8(4) . .
Cl3 Co12 N4 C7 -43.6(4) . .
O10 Co14 N23 N22 37.6(3) . .
N20 Co14 N23 N22 -45.3(3) . .
N17 Co14 N23 N22 -141.9(3) . .
O12 Co14 N23 N22 138.7(3) . .
O8 Co14 N23 N22 0(3) . .
O10 Co14 N23 N24 -137.8(3) . .
N20 Co14 N23 N24 139.3(3) . .
N17 Co14 N23 N24 42.7(3) . .
O12 Co14 N23 N24 -36.7(3) . .
O8 Co14 N23 N24 -175(41) . .
C13 N7 N8 N9 -0.8(5) . .
Co10 N7 N8 N9 174.7(3) . .
C13 N7 N8 Co9 -169.9(3) . .
Co10 N7 N8 Co9 5.6(4) . .
O11 Co9 N8 N9 -135.4(3) . .
O9 Co9 N8 N9 -33.7(3) . .
O7 Co9 N8 N9 103(6) . .
N2 Co9 N8 N9 44.1(3) . .
N5 Co9 N8 N9 145.2(3) . .
O11 Co9 N8 N7 32.5(3) . .
O9 Co9 N8 N7 134.2(3) . .
O7 Co9 N8 N7 -89(6) . .
N2 Co9 N8 N7 -147.9(3) . .
N5 Co9 N8 N7 -46.8(3) . .
O10 Co14 N20 N19 138.5(4) . .
N17 Co14 N20 N19 -42.9(4) . .
O12 Co14 N20 N19 -82.8(17) . .
N23 Co14 N20 N19 -141.7(4) . .
O8 Co14 N20 N19 40.3(4) . .
O10 Co14 N20 N21 -33.2(3) . .
N17 Co14 N20 N21 145.4(3) . .
O12 Co14 N20 N21 105.4(16) . .
N23 Co14 N20 N21 46.6(4) . .
O8 Co14 N20 N21 -131.4(4) . .
O30 Co16 N18 N17 -148.5(3) . .
N19 Co16 N18 N17 -46.2(3) . .
N12 Co16 N18 N17 110.4(3) . .
O13 Co16 N18 N17 3(2) . .
O8 Co16 N18 N17 34.6(3) . .
O30 Co16 N18 C43 54.6(4) . .
N19 Co16 N18 C43 156.8(4) . .
N12 Co16 N18 C43 -46.5(4) . .
O13 Co16 N18 C43 -153.6(17) . .
O8 Co16 N18 C43 -122.4(4) . .
N24 N23 N22 C54 -2.2(4) . .
Co14 N23 N22 C54 -178.0(3) . .
N24 N23 N22 Co15 176.5(3) . .
Co14 N23 N22 Co15 0.7(4) . .
N10 Co15 N22 N23 -92.9(3) . .
N21 Co15 N22 N23 45.0(3) . .
Cl4 Co15 N22 N23 151.3(3) . .
N10 Co15 N22 C54 85.3(4) . .
N21 Co15 N22 C54 -136.8(4) . .
Cl4 Co15 N22 C54 -30.6(4) . .
C7 N4 N5 N6 0.7(5) . .
Co12 N4 N5 N6 176.3(3) . .
C7 N4 N5 Co9 -167.7(3) . .
Co12 N4 N5 Co9 7.9(4) . .
O11 Co9 N5 N4 132.0(3) . .
O9 Co9 N5 N4 -90(6) . .
O7 Co9 N5 N4 31.1(3) . .
N2 Co9 N5 N4 -47.8(3) . .
N8 Co9 N5 N4 -148.0(3) . .
O11 Co9 N5 N6 -35.1(3) . .
O9 Co9 N5 N6 103(6) . .
O7 Co9 N5 N6 -136.1(3) . .
N2 Co9 N5 N6 145.0(3) . .
N8 Co9 N5 N6 44.8(3) . .
C6 N3 N2 N1 0.0(5) . .
Co12 N3 N2 N1 -176.5(3) . .
C6 N3 N2 Co9 177.6(3) . .
Co12 N3 N2 Co9 1.2(4) . .
O11 Co9 N2 N1 56(20) . .
O9 Co9 N2 N1 38.0(3) . .
O7 Co9 N2 N1 138.4(3) . .
N8 Co9 N2 N1 -42.7(4) . .
N5 Co9 N2 N1 -141.2(3) . .
O11 Co9 N2 N3 -121(20) . .
O9 Co9 N2 N3 -139.4(3) . .
O7 Co9 N2 N3 -39.0(3) . .
N8 Co9 N2 N3 139.9(3) . .
N5 Co9 N2 N3 41.4(3) . .
C43 N18 N17 N16 -0.4(5) . .
Co16 N18 N17 N16 -162.8(3) . .
C43 N18 N17 Co14 156.0(3) . .
Co16 N18 N17 Co14 -6.4(4) . .
O10 Co14 N17 N18 131(6) . .
N20 Co14 N17 N18 53.1(3) . .
O12 Co14 N17 N18 -129.9(3) . .
N23 Co14 N17 N18 150.4(3) . .
O8 Co14 N17 N18 -27.9(3) . .
O10 Co14 N17 N16 -76(6) . .
N20 Co14 N17 N16 -153.2(3) . .
O12 Co14 N17 N16 23.8(3) . .
N23 Co14 N17 N16 -55.9(3) . .
O8 Co14 N17 N16 125.8(3) . .
N4 N5 N6 C12 0.2(5) . .
Co9 N5 N6 C12 168.5(3) . .
N4 N5 N6 Co10 -170.5(3) . .
Co9 N5 N6 Co10 -2.1(4) . .
N15 Co10 N6 N5 96.5(3) . .
N7 Co10 N6 N5 -42.1(3) . .
Cl2 Co10 N6 N5 -149.7(3) . .
O11 Co10 N6 N5 32.2(3) . .
N15 Co10 N6 C12 -71.0(4) . .
N7 Co10 N6 C12 150.3(4) . .
Cl2 Co10 N6 C12 42.8(4) . .
O11 Co10 N6 C12 -135.3(4) . .
Co9 O9 C26 O10 -13.5(7) . .
Co11 O9 C26 O10 -174.9(3) . .
Co9 O9 C26 C25 164.5(3) . .
Co11 O9 C26 C25 3.1(4) . .
Co14 O10 C26 O9 -16.2(8) . .
Co14 O10 C26 C25 165.8(3) . .
C25 N11 C24 C23 176.5(5) . .
Co11 N11 C24 C23 5.0(8) . .
C25 N11 C24 C19 0.6(4) . .
Co11 N11 C24 C19 -170.9(3) . .
N22 Co15 N10 C25 68.0(3) . .
N21 Co15 N10 C25 -62.6(3) . .
Cl4 Co15 N10 C25 -177.2(3) . .
N22 Co15 N10 C19 -114.2(5) . .
N21 Co15 N10 C19 115.3(4) . .
Cl4 Co15 N10 C19 0.6(5) . .
N4 Co12 N13 C33 78.5(4) . .
N3 Co12 N13 C33 -59.4(4) . .
O7 Co12 N13 C33 6.6(3) . .
Cl3 Co12 N13 C33 -170.8(3) . .
N4 Co12 N13 C32 -96.6(5) . .
N3 Co12 N13 C32 125.5(5) . .
O7 Co12 N13 C32 -168.5(5) . .
Cl3 Co12 N13 C32 14.1(5) . .
N22 N23 N24 C59 1.8(4) . .
Co14 N23 N24 C59 177.6(3) . .
N22 N23 N24 Co13 -173.6(3) . .
Co14 N23 N24 Co13 2.2(4) . .
N14 Co13 N24 N23 103.6(3) . .
N16 Co13 N24 N23 -43.4(3) . .
O12 Co13 N24 N23 30.3(3) . .
Cl3 Co13 N24 N23 -151.3(3) 2_745 .
N14 Co13 N24 C59 -70.0(4) . .
N16 Co13 N24 C59 143.0(4) . .
O12 Co13 N24 C59 -143.3(4) . .
Cl3 Co13 N24 C59 35.1(4) 2_745 .
N5 N4 C7 C12 -1.3(4) . .
Co12 N4 C7 C12 -175.6(3) . .
N5 N4 C7 C8 176.6(4) . .
Co12 N4 C7 C8 2.3(7) . .
C41 N14 C35 C36 177.5(5) . .
Co13 N14 C35 C36 -3.3(8) . .
C41 N14 C35 C40 -1.0(4) . .
Co13 N14 C35 C40 178.2(3) . .
N18 N17 N16 C48 1.9(5) . .
Co14 N17 N16 C48 -154.5(3) . .
N18 N17 N16 Co13 175.6(3) . .
Co14 N17 N16 Co13 19.3(4) . .
N14 Co13 N16 C48 65.3(5) . .
N24 Co13 N16 C48 -157.4(4) . .
O12 Co13 N16 C48 125.2(4) . .
Cl3 Co13 N16 C48 -52.5(4) 2_745 .
N14 Co13 N16 N17 -106.1(3) . .
N24 Co13 N16 N17 31.2(3) . .
O12 Co13 N16 N17 -46.2(3) . .
Cl3 Co13 N16 N17 136.1(3) 2_745 .
O30 Co16 O13 C60 -74.9(7) . .
N18 Co16 O13 C60 133.1(18) . .
N19 Co16 O13 C60 -176.9(7) . .
N12 Co16 O13 C60 25.6(7) . .
O8 Co16 O13 C60 102.2(7) . .
N19 N20 N21 C315 2.1(5) . .
Co14 N20 N21 C315 174.6(3) . .
N19 N20 N21 Co15 -175.7(3) . .
Co14 N20 N21 Co15 -3.2(5) . .
N22 Co15 N21 N20 -43.9(3) . .
N10 Co15 N21 N20 96.9(3) . .
Cl4 Co15 N21 N20 -148.4(3) . .
N22 Co15 N21 C315 139.0(5) . .
N10 Co15 N21 C315 -80.2(5) . .
Cl4 Co15 N21 C315 34.5(5) . .
C35 N14 C41 N15 1.6(5) . .
Co13 N14 C41 N15 -177.9(3) . .
C35 N14 C41 C42 -176.3(3) . .
Co13 N14 C41 C42 4.2(5) . .
O12 C42 C41 N14 -4.4(6) . .
O11 C42 C41 N14 175.5(3) . .
O12 C42 C41 N15 177.8(4) . .
O11 C42 C41 N15 -2.2(5) . .
N14 C41 N15 C40 -1.4(5) . .
C42 C41 N15 C40 176.4(3) . .
N14 C41 N15 Co10 176.3(3) . .
C42 C41 N15 Co10 -5.8(5) . .
N6 Co10 N15 C41 -59.4(3) . .
N7 Co10 N15 C41 70.9(3) . .
Cl2 Co10 N15 C41 -171.3(3) . .
O11 Co10 N15 C41 6.9(3) . .
N6 Co10 N15 C40 117.2(4) . .
N7 Co10 N15 C40 -112.5(4) . .
Cl2 Co10 N15 C40 5.3(4) . .
O11 Co10 N15 C40 -176.5(4) . .
C41 N15 C40 C39 -178.0(4) . .
Co10 N15 C40 C39 5.1(7) . .
C41 N15 C40 C35 0.6(4) . .
Co10 N15 C40 C35 -176.2(3) . .
N14 C35 C40 N15 0.2(5) . .
C36 C35 C40 N15 -178.5(4) . .
N14 C35 C40 C39 179.1(4) . .
C36 C35 C40 C39 0.4(6) . .
C39 C38 C37 C36 0.9(7) . .
N5 N6 C12 C11 -179.0(5) . .
Co10 N6 C12 C11 -10.3(7) . .
N5 N6 C12 C7 -1.0(4) . .
Co10 N6 C12 C7 167.7(3) . .
N4 C7 C12 N6 1.5(5) . .
C8 C7 C12 N6 -176.7(4) . .
N4 C7 C12 C11 179.7(4) . .
C8 C7 C12 C11 1.5(7) . .
N3 N2 N1 C1 -0.8(5) . .
Co9 N2 N1 C1 -178.4(3) . .
N3 N2 N1 Co11 177.5(3) . .
Co9 N2 N1 Co11 -0.1(5) . .
N11 Co11 N1 N2 -92.1(3) . .
N9 Co11 N1 N2 43.7(3) . .
Cl1 Co11 N1 N2 150.1(3) . .
O9 Co11 N1 N2 -32.5(3) . .
N11 Co11 N1 C1 85.7(5) . .
N9 Co11 N1 C1 -138.5(5) . .
Cl1 Co11 N1 C1 -32.1(5) . .
O9 Co11 N1 C1 145.3(5) . .
N7 N8 N9 C18 1.0(5) . .
Co9 N8 N9 C18 170.1(3) . .
N7 N8 N9 Co11 -171.3(3) . .
Co9 N8 N9 Co11 -2.2(4) . .
N11 Co11 N9 N8 98.8(3) . .
N1 Co11 N9 N8 -42.4(3) . .
Cl1 Co11 N9 N8 -148.6(3) . .
O9 Co11 N9 N8 31.6(3) . .
N11 Co11 N9 C18 -70.8(4) . .
N1 Co11 N9 C18 148.0(4) . .
Cl1 Co11 N9 C18 41.8(4) . .
O9 Co11 N9 C18 -138.0(4) . .
N21 N20 N19 C49 -2.4(5) . .
Co14 N20 N19 C49 -174.9(3) . .
N21 N20 N19 Co16 162.3(3) . .
Co14 N20 N19 Co16 -10.2(5) . .
O30 Co16 N19 N20 153.0(3) . .
N18 Co16 N19 N20 56.3(4) . .
N12 Co16 N19 N20 -60.2(5) . .
O13 Co16 N19 N20 -120.1(4) . .
O8 Co16 N19 N20 -24.2(3) . .
O30 Co16 N19 C49 -47.4(5) . .
N18 Co16 N19 C49 -144.0(5) . .
N12 Co16 N19 C49 99.5(6) . .
O13 Co16 N19 C49 39.5(5) . .
O8 Co16 N19 C49 135.5(5) . .
N23 N24 C59 C54 -0.6(4) . .
Co13 N24 C59 C54 173.5(3) . .
N23 N24 C59 C58 -179.1(4) . .
Co13 N24 C59 C58 -5.0(7) . .
N8 N9 C18 C13 -0.8(5) . .
Co11 N9 C18 C13 169.8(3) . .
N8 N9 C18 C17 179.1(5) . .
Co11 N9 C18 C17 -10.4(8) . .
N2 N3 C6 C1 0.8(5) . .
Co12 N3 C6 C1 176.2(3) . .
N2 N3 C6 C5 177.5(6) . .
Co12 N3 C6 C5 -7.1(9) . .
C37 C38 C39 C40 0.1(6) . .
N15 C40 C39 C38 177.8(4) . .
C35 C40 C39 C38 -0.7(6) . .
N24 C59 C58 C57 178.1(4) . .
C54 C59 C58 C57 -0.2(6) . .
N8 N7 C13 C18 0.2(5) . .
Co10 N7 C13 C18 -174.5(3) . .
N8 N7 C13 C14 177.8(5) . .
Co10 N7 C13 C14 3.1(7) . .
N9 C18 C13 N7 0.3(5) . .
C17 C18 C13 N7 -179.5(4) . .
N9 C18 C13 C14 -177.5(4) . .
C17 C18 C13 C14 2.7(7) . .
N9 C18 C17 C16 177.1(5) . .
C13 C18 C17 C16 -3.1(7) . .
N6 C12 C11 C10 176.7(4) . .
C7 C12 C11 C10 -1.1(7) . .
N7 C13 C14 C15 -178.3(5) . .
C18 C13 C14 C15 -1.0(7) . .
C32 N13 C33 N12 -1.6(6) . .
Co12 N13 C33 N12 -178.5(4) . .
C32 N13 C33 C34 173.8(4) . .
Co12 N13 C33 C34 -3.1(6) . .
C38 C37 C36 C35 -1.2(6) . .
N14 C35 C36 C37 -177.7(4) . .
C40 C35 C36 C37 0.6(6) . .
N24 C59 C54 N22 -0.7(5) . .
C58 C59 C54 N22 178.0(4) . .
N24 C59 C54 C55 -179.2(4) . .
C58 C59 C54 C55 -0.5(7) . .
N23 N22 C54 C59 1.7(4) . .
Co15 N22 C54 C59 -176.6(3) . .
N23 N22 C54 C55 -179.9(4) . .
Co15 N22 C54 C55 1.7(7) . .
C19 N10 C25 N11 -1.1(5) . .
Co15 N10 C25 N11 177.5(3) . .
C19 N10 C25 C26 175.3(4) . .
Co15 N10 C25 C26 -6.1(5) . .
C24 N11 C25 N10 0.3(5) . .
Co11 N11 C25 N10 174.3(3) . .
C24 N11 C25 C26 -176.2(4) . .
Co11 N11 C25 C26 -2.1(5) . .
O9 C26 C25 N10 -177.2(4) . .
O10 C26 C25 N10 1.1(6) . .
O9 C26 C25 N11 -0.9(6) . .
O10 C26 C25 N11 177.3(4) . .
C33 N13 C32 C31 -179.7(6) . .
Co12 N13 C32 C31 -4.3(9) . .
C33 N13 C32 C27 1.2(5) . .
Co12 N13 C32 C27 176.7(4) . .
Co9 O7 C34 O8 3.9(9) . .
Co12 O7 C34 O8 -166.7(4) . .
Co9 O7 C34 C33 -177.6(3) . .
Co12 O7 C34 C33 11.7(5) . .
Co14 O8 C34 O7 -36.5(7) . .
Co16 O8 C34 O7 177.5(4) . .
Co14 O8 C34 C33 145.1(3) . .
Co16 O8 C34 C33 -0.9(5) . .
N12 C33 C34 O7 168.4(4) . .
N13 C33 C34 O7 -6.8(6) . .
N12 C33 C34 O8 -13.0(7) . .
N13 C33 C34 O8 171.8(4) . .
N13 C33 N12 C27 1.3(6) . .
C34 C33 N12 C27 -174.0(5) . .
N13 C33 N12 Co16 -165.5(3) . .
C34 C33 N12 Co16 19.2(6) . .
O30 Co16 N12 C33 169.9(3) . .
N18 Co16 N12 C33 -93.2(4) . .
N19 Co16 N12 C33 22.9(6) . .
O13 Co16 N12 C33 82.3(4) . .
O8 Co16 N12 C33 -13.7(3) . .
O30 Co16 N12 C27 13.1(7) . .
N18 Co16 N12 C27 110.0(7) . .
N19 Co16 N12 C27 -133.9(6) . .
O13 Co16 N12 C27 -74.5(7) . .
O8 Co16 N12 C27 -170.5(7) . .
C59 C54 C55 C56 0.5(7) . .
N22 C54 C55 C56 -177.7(5) . .
C21 C22 C23 C24 0.8(7) . .
N11 C24 C23 C22 -175.3(4) . .
C19 C24 C23 C22 0.1(7) . .
C29 C30 C31 C32 0.1(10) . .
N13 C32 C31 C30 178.8(6) . .
C27 C32 C31 C30 -2.2(8) . .
C12 C11 C10 C9 0.6(7) . .
N3 C6 C5 C4 -179.0(6) . .
C1 C6 C5 C4 -2.7(9) . .
C59 C58 C57 C56 0.9(7) . .
C54 C55 C56 C57 0.2(8) . .
C58 C57 C56 C55 -0.9(8) . .
C33 N12 C27 C28 177.6(7) . .
Co16 N12 C27 C28 -24.7(12) . .
C33 N12 C27 C32 -0.4(6) . .
Co16 N12 C27 C32 157.2(5) . .
N13 C32 C27 N12 -0.5(6) . .
C31 C32 C27 N12 -179.7(5) . .
N13 C32 C27 C28 -178.7(5) . .
C31 C32 C27 C28 2.1(9) . .
N2 N1 C1 C2 179.9(6) . .
Co11 N1 C1 C2 2.0(9) . .
N2 N1 C1 C6 1.3(5) . .
Co11 N1 C1 C6 -176.7(3) . .
N3 C6 C1 N1 -1.3(5) . .
C5 C6 C1 N1 -178.4(5) . .
N3 C6 C1 C2 179.9(5) . .
C5 C6 C1 C2 2.8(8) . .
N4 C7 C8 C9 -179.0(5) . .
C12 C7 C8 C9 -1.3(7) . .
C18 C17 C16 C15 2.1(8) . .
C25 N10 C19 C24 1.4(5) . .
Co15 N10 C19 C24 -176.6(3) . .
C25 N10 C19 C20 -175.0(5) . .
Co15 N10 C19 C20 7.0(8) . .
N11 C24 C19 N10 -1.3(5) . .
C23 C24 C19 N10 -177.6(4) . .
N11 C24 C19 C20 175.5(4) . .
C23 C24 C19 C20 -0.8(7) . .
C13 C14 C15 C16 0.0(8) . .
C17 C16 C15 C14 -0.6(9) . .
N17 N16 C48 C47 173.5(5) . .
Co13 N16 C48 C47 1.6(8) . .
N17 N16 C48 C43 -2.5(5) . .
Co13 N16 C48 C43 -174.4(3) . .
N17 N18 C43 C48 -1.2(5) . .
Co16 N18 C43 C48 157.7(3) . .
N17 N18 C43 C44 -178.1(5) . .
Co16 N18 C43 C44 -19.2(7) . .
N16 C48 C43 N18 2.3(5) . .
C47 C48 C43 N18 -174.2(4) . .
N16 C48 C43 C44 179.4(4) . .
C47 C48 C43 C44 2.9(7) . .
N16 C48 C47 C46 -176.6(5) . .
C43 C48 C47 C46 -1.1(7) . .
C46 C45 C44 C43 0.2(8) . .
N18 C43 C44 C45 174.1(5) . .
C48 C43 C44 C45 -2.3(7) . .
C23 C22 C21 C20 -0.9(8) . .
N20 N21 C315 C53 -179.9(7) . .
Co15 N21 C315 C53 -2.6(10) . .
N20 N21 C315 C49 -0.9(5) . .
Co15 N21 C315 C49 176.4(4) . .
C7 C8 C9 C10 0.9(7) . .
C11 C10 C9 C8 -0.5(8) . .
N1 C1 C2 C3 -178.2(6) . .
C6 C1 C2 C3 0.3(9) . .
C22 C21 C20 C19 0.2(8) . .
N10 C19 C20 C21 176.8(5) . .
C24 C19 C20 C21 0.7(7) . .
N20 N19 C49 C50 -179.6(6) . .
Co16 N19 C49 C50 19.1(10) . .
N20 N19 C49 C315 1.7(6) . .
Co16 N19 C49 C315 -159.6(4) . .
C53 C315 C49 N19 178.7(6) . .
N21 C315 C49 N19 -0.5(6) . .
C53 C315 C49 C50 -0.2(9) . .
N21 C315 C49 C50 -179.3(5) . .
N21 C315 C53 C52 177.9(7) . .
C49 C315 C53 C52 -1.0(10) . .
N19 C49 C50 C51 -177.7(6) . .
C315 C49 C50 C51 0.9(9) . .
C6 C5 C4 C3 -0.1(10) . .
C1 C2 C3 C4 -3.1(11) . .
C5 C4 C3 C2 3.2(12) . .
C48 C47 C46 C45 -1.1(8) . .
C44 C45 C46 C47 1.6(9) . .
C30 C29 C28 C27 -2.5(11) . .
N12 C27 C28 C29 -177.5(6) . .
C32 C27 C28 C29 0.3(10) . .
C315 C53 C52 C51 1.4(12) . .
C53 C52 C51 C50 -0.6(14) . .
C49 C50 C51 C52 -0.5(12) . .
N38 Co2 Cl6 Co8 -174.39(11) . 2_655
N27 Co2 Cl6 Co8 93.56(11) . 2_655
N28 Co2 Cl6 Co8 -7.91(11) . 2_655
O17 Co2 Cl6 Co8 -91.23(11) . 2_655
O3 Co2 Cl6 Co8 109.4(6) . 2_655
O5 Co3 O1 C95 80.6(4) . .
N29 Co3 O1 C95 -100.6(4) . .
N26 Co3 O1 C95 111(2) . .
N32 Co3 O1 C95 163.1(4) . .
O3 Co3 O1 C95 -19.2(4) . .
O5 Co3 O1 Co1 -132.83(12) . .
N29 Co3 O1 Co1 45.96(13) . .
N26 Co3 O1 Co1 -103(2) . .
N32 Co3 O1 Co1 -50.34(13) . .
O3 Co3 O1 Co1 127.43(12) . .
O15 Co1 O1 C95 95.5(11) . .
N30 Co1 O1 C95 105.8(3) . .
N36 Co1 O1 C95 5.1(3) . .
N33 Co1 O1 C95 -158.2(3) . .
O20 Co1 O1 C95 -77.5(3) . .
O15 Co1 O1 Co3 -58.5(11) . .
N30 Co1 O1 Co3 -48.17(13) . .
N36 Co1 O1 Co3 -148.90(15) . .
N33 Co1 O1 Co3 47.85(13) . .
O20 Co1 O1 Co3 128.52(13) . .
O6 Co6 O4 C103 82.0(4) . .
O2 Co6 O4 C103 -18.1(4) . .
N41 Co6 O4 C103 139(2) . .
N44 Co6 O4 C103 162.8(4) . .
N47 Co6 O4 C103 -97.9(4) . .
N29 Co3 O5 C87 -124(6) . .
N26 Co3 O5 C87 154.5(5) . .
N32 Co3 O5 C87 -107.7(5) . .
O1 Co3 O5 C87 -27.3(5) . .
O3 Co3 O5 C87 74.0(5) . .
N37 C88 C89 C90 179.2(6) . .
C93 C88 C89 C90 -1.2(10) . .
O5 Co3 O3 C103 -8.7(4) . .
N29 Co3 O3 C103 171.7(4) . .
N26 Co3 O3 C103 -88.4(4) . .
N32 Co3 O3 C103 -149(3) . .
O1 Co3 O3 C103 88.9(4) . .
O5 Co3 O3 Co2 130.04(12) . .
N29 Co3 O3 Co2 -49.57(13) . .
N26 Co3 O3 Co2 50.37(12) . .
N32 Co3 O3 Co2 -10(3) . .
O1 Co3 O3 Co2 -132.34(11) . .
N38 Co2 O3 C103 3.1(3) . .
N27 Co2 O3 C103 96.7(3) . .
N28 Co2 O3 C103 -160.9(3) . .
O17 Co2 O3 C103 -78.7(3) . .
Cl6 Co2 O3 C103 80.6(6) . .
N38 Co2 O3 Co3 -146.77(14) . .
N27 Co2 O3 Co3 -53.19(12) . .
N28 Co2 O3 Co3 49.22(12) . .
O17 Co2 O3 Co3 131.39(12) . .
Cl6 Co2 O3 Co3 -69.3(6) . .
O4 Co6 O6 C87 -29.8(4) . .
O2 Co6 O6 C87 72.6(4) . .
N41 Co6 O6 C87 153.3(4) . .
N44 Co6 O6 C87 -108.2(4) . .
N47 Co6 O6 C87 147(5) . .
O4 Co6 O6 Co7 124.91(12) . .
O2 Co6 O6 Co7 -132.72(12) . .
N41 Co6 O6 Co7 -52.05(13) . .
N44 Co6 O6 Co7 46.46(13) . .
N47 Co6 O6 Co7 -58(5) . .
N45 Co7 O6 C87 116.5(3) . .
N35 Co7 O6 C87 -2.7(3) . .
N40 Co7 O6 C87 -145.2(3) . .
Cl7 Co7 O6 C87 -59.1(6) . .
N45 Co7 O6 Co6 -44.49(13) . .
N35 Co7 O6 Co6 -163.67(15) . .
N40 Co7 O6 Co6 53.82(13) . .
Cl7 Co7 O6 Co6 139.9(5) . .
N31 Co4 N34 C86 -63.7(3) . .
N25 Co4 N34 C86 64.6(3) . .
Cl5 Co4 N34 C86 -176.6(3) . .
N31 Co4 N34 C85 117.0(4) . .
N25 Co4 N34 C85 -114.7(4) . .
Cl5 Co4 N34 C85 4.0(4) . .
C88 C89 C90 C91 1.5(12) . .
O4 Co6 O2 C95 70.4(5) . .
O6 Co6 O2 C95 -29.8(5) . .
N41 Co6 O2 C95 -108.2(5) . .
N44 Co6 O2 C95 -163(26) . .
N47 Co6 O2 C95 151.6(5) . .
O4 Co6 O2 Co8 -130.89(12) . .
O6 Co6 O2 Co8 128.91(11) . .
N41 Co6 O2 Co8 50.53(12) . .
N44 Co6 O2 Co8 -4(7) . .
N47 Co6 O2 Co8 -49.73(12) . .
N37 Co8 O2 C95 -10.4(3) . .
N46 Co8 O2 C95 -134.6(3) . .
N42 Co8 O2 C95 113.8(3) . .
Cl6 Co8 O2 C95 76.4(15) 2_645 .
N37 Co8 O2 Co6 -178.04(16) . .
N46 Co8 O2 Co6 57.81(13) . .
N42 Co8 O2 Co6 -53.82(13) . .
Cl6 Co8 O2 Co6 -91.3(15) 2_645 .
N48 Co5 N39 C102 -58.1(3) . .
N43 Co5 N39 C102 71.3(3) . .
Cl8 Co5 N39 C102 -167.8(3) . .
N48 Co5 N39 C96 116.2(4) . .
N43 Co5 N39 C96 -114.4(4) . .
Cl8 Co5 N39 C96 6.5(4) . .
O5 Co3 N26 N25 37.0(3) . .
N29 Co3 N26 N25 -141.8(3) . .
N32 Co3 N26 N25 -45.3(3) . .
O1 Co3 N26 N25 6(2) . .
O3 Co3 N26 N25 136.9(3) . .
O5 Co3 N26 N27 -129.1(3) . .
N29 Co3 N26 N27 52.1(3) . .
N32 Co3 N26 N27 148.6(3) . .
O1 Co3 N26 N27 -159.6(19) . .
O3 Co3 N26 N27 -29.1(3) . .
O5 Co3 N32 N31 -38.0(3) . .
N29 Co3 N32 N31 141.6(3) . .
N26 Co3 N32 N31 42.2(3) . .
O1 Co3 N32 N31 -135.0(3) . .
O3 Co3 N32 N31 102(3) . .
O5 Co3 N32 N33 137.1(3) . .
N29 Co3 N32 N33 -43.2(3) . .
N26 Co3 N32 N33 -142.7(3) . .
O1 Co3 N32 N33 40.1(3) . .
O3 Co3 N32 N33 -83(3) . .
O4 Co6 N44 N43 43.9(3) . .
O6 Co6 N44 N43 143.9(3) . .
O2 Co6 N44 N43 -83(7) . .
N41 Co6 N44 N43 -137.5(3) . .
N47 Co6 N44 N43 -37.5(3) . .
O4 Co6 N44 N45 -141.1(3) . .
O6 Co6 N44 N45 -41.1(3) . .
O2 Co6 N44 N45 92(7) . .
N41 Co6 N44 N45 37.5(3) . .
N47 Co6 N44 N45 137.5(3) . .
O15 Co1 N30 N29 -146.1(3) . .
N36 Co1 N30 N29 110.9(3) . .
N33 Co1 N30 N29 -45.9(3) . .
O20 Co1 N30 N29 -7.6(18) . .
O1 Co1 N30 N29 35.2(3) . .
O15 Co1 N30 C73 46.3(4) . .
N36 Co1 N30 C73 -56.7(4) . .
N33 Co1 N30 C73 146.5(4) . .
O20 Co1 N30 C73 -175.2(15) . .
O1 Co1 N30 C73 -132.4(4) . .
C89 C88 N37 C94 178.8(6) . .
C93 C88 N37 C94 -0.9(5) . .
C89 C88 N37 Co8 0.5(10) . .
C93 C88 N37 Co8 -179.2(4) . .
N46 Co8 N37 C94 72.1(3) . .
N42 Co8 N37 C94 -63.0(3) . .
Cl6 Co8 N37 C94 -171.8(3) 2_645 .
O2 Co8 N37 C94 5.1(3) . .
N46 Co8 N37 C88 -109.8(5) . .
N42 Co8 N37 C88 115.1(5) . .
Cl6 Co8 N37 C88 6.4(5) 2_645 .
O2 Co8 N37 C88 -176.8(5) . .
C73 N30 N29 N28 -1.0(4) . .
Co1 N30 N29 N28 -171.7(2) . .
C73 N30 N29 Co3 162.9(3) . .
Co1 N30 N29 Co3 -7.8(4) . .
O5 Co3 N29 N28 -127(6) . .
N26 Co3 N29 N28 -45.6(3) . .
N32 Co3 N29 N28 -143.2(3) . .
O1 Co3 N29 N28 136.2(3) . .
O3 Co3 N29 N28 35.2(3) . .
O5 Co3 N29 N30 71(7) . .
N26 Co3 N29 N30 152.1(3) . .
N32 Co3 N29 N30 54.6(3) . .
O1 Co3 N29 N30 -26.0(3) . .
O3 Co3 N29 N30 -127.1(3) . .
N45 Co7 N35 C86 -74.1(3) . .
N40 Co7 N35 C86 55.9(3) . .
Cl7 Co7 N35 C86 173.1(3) . .
O6 Co7 N35 C86 0.4(3) . .
N45 Co7 N35 C80 100.2(4) . .
N40 Co7 N35 C80 -129.8(4) . .
Cl7 Co7 N35 C80 -12.6(4) . .
O6 Co7 N35 C80 174.7(5) . .
O4 Co6 N41 N42 168.6(19) . .
O6 Co6 N41 N42 -134.2(3) . .
O2 Co6 N41 N42 -34.3(3) . .
N44 Co6 N41 N42 144.8(3) . .
N47 Co6 N41 N42 45.7(3) . .
O4 Co6 N41 N40 -21(2) . .
O6 Co6 N41 N40 35.9(3) . .
O2 Co6 N41 N40 135.8(3) . .
N44 Co6 N41 N40 -45.1(3) . .
N47 Co6 N41 N40 -144.2(3) . .
N45 N44 N43 C122 -1.6(4) . .
Co6 N44 N43 C122 173.9(3) . .
N45 N44 N43 Co5 177.1(2) . .
Co6 N44 N43 Co5 -7.4(4) . .
N39 Co5 N43 N44 -86.9(3) . .
N48 Co5 N43 N44 46.5(3) . .
Cl8 Co5 N43 N44 151.2(3) . .
N39 Co5 N43 C122 91.3(4) . .
N48 Co5 N43 C122 -135.3(4) . .
Cl8 Co5 N43 C122 -30.5(4) . .
N27 N26 N25 C62 -0.6(4) . .
Co3 N26 N25 C62 -167.9(3) . .
N27 N26 N25 Co4 172.1(2) . .
Co3 N26 N25 Co4 4.8(4) . .
N31 Co4 N25 N26 40.7(3) . .
N34 Co4 N25 N26 -93.4(3) . .
Cl5 Co4 N25 N26 147.2(3) . .
N31 Co4 N25 C62 -148.9(4) . .
N34 Co4 N25 C62 76.9(4) . .
Cl5 Co4 N25 C62 -42.5(4) . .
N43 N44 N45 C116 1.4(4) . .
Co6 N44 N45 C116 -174.1(3) . .
N43 N44 N45 Co7 -171.6(2) . .
Co6 N44 N45 Co7 12.9(4) . .
N35 Co7 N45 N44 89.0(3) . .
N40 Co7 N45 N44 -57.2(3) . .
Cl7 Co7 N45 N44 -160.9(3) . .
O6 Co7 N45 N44 19.8(3) . .
N35 Co7 N45 C116 -81.4(4) . .
N40 Co7 N45 C116 132.4(4) . .
Cl7 Co7 N45 C116 28.7(4) . .
O6 Co7 N45 C116 -150.6(4) . .
N25 N26 N27 C67 0.2(4) . .
Co3 N26 N27 C67 167.9(3) . .
N25 N26 N27 Co2 -175.7(2) . .
Co3 N26 N27 Co2 -8.0(4) . .
N38 Co2 N27 N26 117.4(3) . .
N28 Co2 N27 N26 -41.3(3) . .
O17 Co2 N27 N26 76.0(11) . .
O3 Co2 N27 N26 38.5(3) . .
Cl6 Co2 N27 N26 -143.6(3) . .
N38 Co2 N27 C67 -56.9(4) . .
N28 Co2 N27 C67 144.4(4) . .
O17 Co2 N27 C67 -98.3(11) . .
O3 Co2 N27 C67 -135.7(4) . .
Cl6 Co2 N27 C67 42.1(4) . .
N40 N41 N42 C109 0.7(5) . .
Co6 N41 N42 C109 171.8(3) . .
N40 N41 N42 Co8 -176.6(3) . .
Co6 N41 N42 Co8 -5.5(4) . .
N37 Co8 N42 N41 102.9(3) . .
N46 Co8 N42 N41 -36.3(3) . .
Cl6 Co8 N42 N41 -145.3(3) 2_645 .
O2 Co8 N42 N41 36.6(3) . .
N37 Co8 N42 C109 -73.4(4) . .
N46 Co8 N42 C109 147.4(4) . .
Cl6 Co8 N42 C109 38.4(4) 2_645 .
O2 Co8 N42 C109 -139.7(4) . .
N39 Co5 N48 N47 106.5(3) . .
N43 Co5 N48 N47 -33.3(3) . .
Cl8 Co5 N48 N47 -140.5(3) . .
N39 Co5 N48 C115 -66.2(4) . .
N43 Co5 N48 C115 154.1(4) . .
Cl8 Co5 N48 C115 46.8(4) . .
N33 N32 N31 C74 0.6(5) . .
Co3 N32 N31 C74 176.1(3) . .
N33 N32 N31 Co4 -175.2(3) . .
Co3 N32 N31 Co4 0.3(4) . .
N34 Co4 N31 N32 95.1(3) . .
N25 Co4 N31 N32 -43.8(3) . .
Cl5 Co4 N31 N32 -150.7(3) . .
N34 Co4 N31 C74 -79.3(4) . .
N25 Co4 N31 C74 141.8(4) . .
Cl5 Co4 N31 C74 34.8(4) . .
N30 N29 N28 C68 0.5(4) . .
Co3 N29 N28 C68 -163.3(3) . .
N30 N29 N28 Co2 161.5(3) . .
Co3 N29 N28 Co2 -2.3(4) . .
N38 Co2 N28 N29 -71.2(4) . .
N27 Co2 N28 N29 47.5(3) . .
O17 Co2 N28 N29 -125.7(3) . .
O3 Co2 N28 N29 -30.6(3) . .
Cl6 Co2 N28 N29 142.6(3) . .
N38 Co2 N28 C68 83.9(5) . .
N27 Co2 N28 C68 -157.4(4) . .
O17 Co2 N28 C68 29.4(4) . .
O3 Co2 N28 C68 124.6(4) . .
Cl6 Co2 N28 C68 -62.3(4) . .
C96 N39 C102 N38 0.4(5) . .
Co5 N39 C102 N38 176.6(3) . .
C96 N39 C102 C103 -178.7(4) . .
Co5 N39 C102 C103 -2.5(5) . .
C86 N35 C80 C81 176.3(4) . .
Co7 N35 C80 C81 1.6(8) . .
C86 N35 C80 C85 -1.7(4) . .
Co7 N35 C80 C85 -176.5(3) . .
C115 N48 N47 N46 -0.2(4) . .
Co5 N48 N47 N46 -174.5(3) . .
C115 N48 N47 Co6 159.0(3) . .
Co5 N48 N47 Co6 -15.4(4) . .
O4 Co6 N47 N48 -27.3(3) . .
O6 Co6 N47 N48 156(5) . .
O2 Co6 N47 N48 -129.5(3) . .
N41 Co6 N47 N48 149.6(3) . .
N44 Co6 N47 N48 51.3(3) . .
O4 Co6 N47 N46 129.5(3) . .
O6 Co6 N47 N46 -47(5) . .
O2 Co6 N47 N46 27.3(3) . .
N41 Co6 N47 N46 -53.5(3) . .
N44 Co6 N47 N46 -151.9(3) . .
C80 N35 C86 N34 1.6(5) . .
Co7 N35 C86 N34 178.0(3) . .
C80 N35 C86 C87 -174.7(3) . .
Co7 N35 C86 C87 1.7(5) . .
C85 N34 C86 N35 -0.7(5) . .
Co4 N34 C86 N35 179.7(3) . .
C85 N34 C86 C87 175.5(3) . .
Co4 N34 C86 C87 -4.0(5) . .
N39 C102 N38 C101 0.0(5) . .
C103 C102 N38 C101 179.0(3) . .
N39 C102 N38 Co2 -163.6(3) . .
C103 C102 N38 Co2 15.5(4) . .
N27 Co2 N38 C102 -89.1(3) . .
N28 Co2 N38 C102 31.4(5) . .
O17 Co2 N38 C102 85.9(3) . .
O3 Co2 N38 C102 -9.7(3) . .
Cl6 Co2 N38 C102 177.9(3) . .
N27 Co2 N38 C101 119.5(5) . .
N28 Co2 N38 C101 -120.1(5) . .
O17 Co2 N38 C101 -65.6(5) . .
O3 Co2 N38 C101 -161.1(5) . .
Cl6 Co2 N38 C101 26.5(5) . .
C101 C100 C99 C98 -2.1(6) . .
C97 C98 C99 C100 3.4(7) . .
O15 Co1 O20 C124 -56.1(6) . .
N30 Co1 O20 C124 165.5(15) . .
N36 Co1 O20 C124 46.3(6) . .
N33 Co1 O20 C124 -155.9(6) . .
O1 Co1 O20 C124 123.1(6) . .
N48 N47 N46 C110 -0.2(4) . .
Co6 N47 N46 C110 -159.3(3) . .
N48 N47 N46 Co8 175.9(2) . .
Co6 N47 N46 Co8 16.8(4) . .
N37 Co8 N46 N47 -110.3(3) . .
N42 Co8 N46 N47 29.2(3) . .
Cl6 Co8 N46 N47 133.9(3) 2_645 .
O2 Co8 N46 N47 -44.5(3) . .
N37 Co8 N46 C110 64.3(4) . .
N42 Co8 N46 C110 -156.2(4) . .
Cl6 Co8 N46 C110 -51.5(4) 2_645 .
O2 Co8 N46 C110 130.1(4) . .
N31 N32 N33 C79 0.0(5) . .
Co3 N32 N33 C79 -175.6(3) . .
N31 N32 N33 Co1 165.3(3) . .
Co3 N32 N33 Co1 -10.4(4) . .
O15 Co1 N33 N32 149.0(3) . .
N30 Co1 N33 N32 56.1(3) . .
N36 Co1 N33 N32 -63.3(4) . .
O20 Co1 N33 N32 -120.9(3) . .
O1 Co1 N33 N32 -24.1(3) . .
O15 Co1 N33 C79 -50.9(4) . .
N30 Co1 N33 C79 -143.8(4) . .
N36 Co1 N33 C79 96.8(5) . .
O20 Co1 N33 C79 39.2(4) . .
O1 Co1 N33 C79 135.9(4) . .
N44 N45 C116 C117 177.0(5) . .
Co7 N45 C116 C117 -11.8(7) . .
N44 N45 C116 C122 -0.6(4) . .
Co7 N45 C116 C122 170.5(3) . .
C102 N39 C96 C101 -0.5(4) . .
Co5 N39 C96 C101 -175.4(3) . .
C102 N39 C96 C97 177.0(4) . .
Co5 N39 C96 C97 2.2(7) . .
N29 N28 C68 C69 177.9(5) . .
Co2 N28 C68 C69 20.8(7) . .
N29 N28 C68 C73 0.1(4) . .
Co2 N28 C68 C73 -156.9(3) . .
Co6 O2 C95 O1 -11.1(8) . .
Co8 O2 C95 O1 -168.9(3) . .
Co6 O2 C95 C94 170.9(3) . .
Co8 O2 C95 C94 13.1(4) . .
Co3 O1 C95 O2 -34.1(6) . .
Co1 O1 C95 O2 -178.9(3) . .
Co3 O1 C95 C94 143.9(3) . .
Co1 O1 C95 C94 -0.9(4) . .
N42 N41 N40 C104 -1.1(5) . .
Co6 N41 N40 C104 -171.9(3) . .
N42 N41 N40 Co7 171.1(3) . .
Co6 N41 N40 Co7 0.2(4) . .
N45 Co7 N40 N41 49.7(3) . .
N35 Co7 N40 N41 -86.4(3) . .
Cl7 Co7 N40 N41 156.7(3) . .
O6 Co7 N40 N41 -32.0(3) . .
N45 Co7 N40 C104 -141.4(4) . .
N35 Co7 N40 C104 82.5(5) . .
Cl7 Co7 N40 C104 -34.4(4) . .
O6 Co7 N40 C104 136.9(4) . .
C102 N38 C101 C100 -179.6(4) . .
Co2 N38 C101 C100 -26.9(8) . .
C102 N38 C101 C96 -0.3(4) . .
Co2 N38 C101 C96 152.3(4) . .
C99 C100 C101 N38 178.6(4) . .
C99 C100 C101 C96 -0.6(6) . .
N39 C96 C101 N38 0.6(4) . .
C97 C96 C101 N38 -177.3(4) . .
N39 C96 C101 C100 179.9(4) . .
C97 C96 C101 C100 2.0(6) . .
N47 N48 C115 C114 -178.3(5) . .
Co5 N48 C115 C114 -5.0(8) . .
N47 N48 C115 C110 0.4(5) . .
Co5 N48 C115 C110 173.7(3) . .
O15 Co1 N36 C94 178.9(3) . .
N30 Co1 N36 C94 -87.1(3) . .
N33 Co1 N36 C94 31.5(5) . .
O20 Co1 N36 C94 88.6(3) . .
O1 Co1 N36 C94 -8.3(3) . .
O15 Co1 N36 C93 19.5(6) . .
N30 Co1 N36 C93 113.5(6) . .
N33 Co1 N36 C93 -127.9(6) . .
O20 Co1 N36 C93 -70.7(6) . .
O1 Co1 N36 C93 -167.7(6) . .
N47 N46 C110 C115 0.5(5) . .
Co8 N46 C110 C115 -174.5(3) . .
N47 N46 C110 C111 176.2(4) . .
Co8 N46 C110 C111 1.2(8) . .
N48 C115 C110 N46 -0.6(5) . .
C114 C115 C110 N46 178.4(4) . .
N48 C115 C110 C111 -176.7(4) . .
C114 C115 C110 C111 2.2(7) . .
C112 C111 C110 N46 -176.7(5) . .
C112 C111 C110 C115 -1.5(7) . .
N44 N43 C122 C116 1.1(4) . .
Co5 N43 C122 C116 -177.3(3) . .
N44 N43 C122 C121 -176.6(4) . .
Co5 N43 C122 C121 5.0(7) . .
N45 C116 C122 N43 -0.3(5) . .
C117 C116 C122 N43 -178.2(4) . .
N45 C116 C122 C121 177.6(4) . .
C117 C116 C122 C121 -0.2(7) . .
C119 C121 C122 N43 178.2(5) . .
C119 C121 C122 C116 0.8(6) . .
N29 N30 C73 C68 1.0(4) . .
Co1 N30 C73 C68 169.7(3) . .
N29 N30 C73 C72 -175.1(4) . .
Co1 N30 C73 C72 -6.5(7) . .
N28 C68 C73 N30 -0.7(5) . .
C69 C68 C73 N30 -178.7(4) . .
N28 C68 C73 C72 175.9(4) . .
C69 C68 C73 C72 -2.1(7) . .
C71 C72 C73 N30 177.1(4) . .
C71 C72 C73 C68 1.3(6) . .
C73 C72 C71 C70 1.4(7) . .
N45 C116 C117 C118 -176.9(5) . .
C122 C116 C117 C118 0.4(7) . .
Co6 O6 C87 O5 -20.5(6) . .
Co7 O6 C87 O5 -173.8(3) . .
Co6 O6 C87 C86 157.4(3) . .
Co7 O6 C87 C86 4.2(4) . .
Co3 O5 C87 O6 -22.3(7) . .
Co3 O5 C87 C86 159.8(3) . .
N35 C86 C87 O6 -4.2(5) . .
N34 C86 C87 O6 179.7(3) . .
N35 C86 C87 O5 174.0(3) . .
N34 C86 C87 O5 -2.1(6) . .
Co3 O3 C103 O4 -40.1(6) . .
Co2 O3 C103 O4 -177.0(3) . .
Co3 O3 C103 C102 140.7(3) . .
Co2 O3 C103 C102 3.9(4) . .
Co6 O4 C103 O3 -15.2(7) . .
Co6 O4 C103 C102 164.0(3) . .
N39 C102 C103 O3 165.1(4) . .
N38 C102 C103 O3 -13.9(6) . .
N39 C102 C103 O4 -14.1(6) . .
N38 C102 C103 O4 166.8(4) . .
N32 N33 C79 C74 -0.6(5) . .
Co1 N33 C79 C74 -162.2(3) . .
N32 N33 C79 C78 177.7(5) . .
Co1 N33 C79 C78 16.1(8) . .
N35 C80 C81 C82 -178.2(4) . .
C85 C80 C81 C82 -0.3(6) . .
C99 C98 C97 C96 -1.9(6) . .
N39 C96 C97 C98 -178.1(4) . .
C101 C96 C97 C98 -0.7(6) . .
N41 N40 C104 C109 1.0(5) . .
Co7 N40 C104 C109 -168.7(3) . .
N41 N40 C104 C105 -179.1(5) . .
Co7 N40 C104 C105 11.1(8) . .
C106 C105 C104 N40 -177.2(5) . .
C106 C105 C104 C109 2.6(7) . .
C93 N36 C94 N37 0.6(5) . .
Co1 N36 C94 N37 -167.7(3) . .
C93 N36 C94 C95 179.8(4) . .
Co1 N36 C94 C95 11.5(5) . .
C88 N37 C94 N36 0.2(5) . .
Co8 N37 C94 N36 179.0(3) . .
C88 N37 C94 C95 -179.0(4) . .
Co8 N37 C94 C95 -0.3(5) . .
O2 C95 C94 N36 170.7(4) . .
O1 C95 C94 N36 -7.5(6) . .
O2 C95 C94 N37 -10.1(6) . .
O1 C95 C94 N37 171.7(4) . .
N26 N25 C62 C67 0.8(4) . .
Co4 N25 C62 C67 -170.3(3) . .
N26 N25 C62 C63 179.7(4) . .
Co4 N25 C62 C63 8.5(7) . .
C64 C63 C62 N25 -176.0(4) . .
C64 C63 C62 C67 2.8(7) . .
C86 N34 C85 C84 -177.5(4) . .
Co4 N34 C85 C84 1.9(7) . .
C86 N34 C85 C80 -0.5(4) . .
Co4 N34 C85 C80 178.9(3) . .
C81 C80 C85 N34 -176.9(4) . .
N35 C80 C85 N34 1.4(5) . .
C81 C80 C85 C84 0.5(6) . .
N35 C80 C85 C84 178.8(4) . .
C80 C81 C82 C83 0.3(7) . .
C84 C83 C82 C81 -0.4(7) . .
N28 C68 C69 C70 -177.4(4) . .
C73 C68 C69 C70 0.0(7) . .
N32 N31 C74 C79 -0.9(5) . .
Co4 N31 C74 C79 174.0(3) . .
N32 N31 C74 C75 -179.3(5) . .
Co4 N31 C74 C75 -4.4(8) . .
N33 C79 C74 N31 0.9(5) . .
C78 C79 C74 N31 -177.6(4) . .
N33 C79 C74 C75 179.5(4) . .
C78 C79 C74 C75 1.0(8) . .
N48 C115 C114 C113 176.5(5) . .
C110 C115 C114 C113 -2.1(7) . .
C64 C65 C66 C67 -1.3(7) . .
N26 N27 C67 C62 0.3(4) . .
Co2 N27 C67 C62 175.1(3) . .
N26 N27 C67 C66 -173.5(4) . .
Co2 N27 C67 C66 1.3(7) . .
N25 C62 C67 N27 -0.7(5) . .
C63 C62 C67 N27 -179.7(4) . .
N25 C62 C67 C66 173.9(4) . .
C63 C62 C67 C66 -5.1(7) . .
C65 C66 C67 N27 177.3(5) . .
C65 C66 C67 C62 4.2(7) . .
C68 C69 C70 C71 2.7(7) . .
C72 C71 C70 C69 -3.6(8) . .
C62 C63 C64 C65 0.2(7) . .
C66 C65 C64 C63 -0.9(8) . .
N40 C104 C109 N42 -0.6(5) . .
C105 C104 C109 N42 179.5(4) . .
N40 C104 C109 C108 179.1(5) . .
C105 C104 C109 C108 -0.7(8) . .
N41 N42 C109 C104 0.0(5) . .
Co8 N42 C109 C104 176.7(3) . .
N41 N42 C109 C108 -179.7(5) . .
Co8 N42 C109 C108 -3.1(8) . .
C107 C108 C109 C104 -0.2(8) . .
C107 C108 C109 N42 179.5(5) . .
C116 C117 C118 C119 -1.1(7) . .
C104 C105 C106 C107 -3.7(8) . .
C82 C83 C84 C85 0.6(7) . .
N34 C85 C84 C83 176.1(4) . .
C80 C85 C84 C83 -0.6(6) . .
C105 C106 C107 C108 2.9(10) . .
C109 C108 C107 C106 -0.8(9) . .
C94 N36 C93 C92 179.2(7) . .
Co1 N36 C93 C92 -20.6(11) . .
C94 N36 C93 C88 -1.1(6) . .
Co1 N36 C93 C88 159.1(5) . .
C91 C92 C93 N36 178.0(7) . .
C91 C92 C93 C88 -1.6(10) . .
N37 C88 C93 N36 1.3(6) . .
C89 C88 C93 N36 -178.4(5) . .
N37 C88 C93 C92 -179.0(5) . .
C89 C88 C93 C92 1.2(9) . .
C110 C111 C112 C113 0.9(8) . .
C122 C121 C119 C118 -1.5(7) . .
C117 C118 C119 C121 1.8(8) . .
C76 C77 C78 C79 0.0(9) . .
N33 C79 C78 C77 -178.7(5) . .
C74 C79 C78 C77 -0.6(8) . .
C115 C114 C113 C112 1.5(8) . .
C111 C112 C113 C114 -1.0(9) . .
C93 C92 C91 C90 2.0(13) . .
C89 C90 C91 C92 -2.0(14) . .
N31 C74 C75 C76 177.6(5) . .
C79 C74 C75 C76 -0.6(8) . .
C74 C75 C76 C77 -0.1(9) . .
C78 C77 C76 C75 0.4(10) . .
N4 Co12 Cl3 Co13 -23.29(12) . 2_755
N13 Co12 Cl3 Co13 -145.05(12) . 2_755
N3 Co12 Cl3 Co13 85.78(11) . 2_755
O7 Co12 Cl3 Co13 148.9(17) . 2_755
Co1 O20 C124 C123 -110.5(6) . .
Co16 O13 C60 C61 171.1(6) . .
N38 Co2 O17 C125 -78.4(6) . .
N27 Co2 O17 C125 -36.6(13) . .
N28 Co2 O17 C125 81.7(6) . .
O3 Co2 O17 C125 0.2(6) . .
Cl6 Co2 O17 C125 -177.0(5) . .
Co2 O17 C125 C126 -152.3(9) . .

loop_
_platon_squeeze_void_nr
_platon_squeeze_void_average_x
_platon_squeeze_void_average_y
_platon_squeeze_void_average_z
_platon_squeeze_void_volume
_platon_squeeze_void_count_electrons
1 0.233 0.274 -0.083 1180.0 180.3
2 -0.233 0.726 0.083 1180.0 181.8
3 0.233 0.226 0.417 1180.0 178.7
4 -0.233 0.774 0.583 1180.1 183.2
